data_4133029
loop_
_publ_author_name
'Kim, Younghoon'
'Koo, Jaehyoung'
'Hwang, In-Chul'
'Mukhopadhyay, Rahul Dev'
'Hong, Soonsang'
'Yoo, Jejoong'
'Dar, Ajaz Ahmad'
'Kim, Ikjin'
'Moon, Dohyun'
'Shin, Tae Joo'
'Ko, Young Ho'
'Kim, Kimoon'

_publ_section_title
;
 Rational Design and Construction of Hierarchical Superstructures Using
 Shape-Persistent Organic Cages: Porphyrin Box-Based Metallosupramolecular
 Assemblies.
;
_journal_issue 44
_journal_name_full 'Journal of the American Chemical Society'
_journal_page_first 14547
_journal_page_last 14551
_journal_paper_doi 10.1021/jacs.8b08030
_journal_volume 140
_journal_year 2018
_chemical_formula_moiety 'C592 H656 N52 O26 Zn6'
_chemical_formula_sum 'C592 H656 N52 O26 Zn6'
_chemical_formula_weight 9307.87
_space_group_crystal_system tetragonal
_space_group_IT_number 126
_space_group_name_Hall '-P 4a 2bc'
_space_group_name_H-M_alt 'P 4/n n c :2'
_atom_sites_solution_hydrogens geom
_atom_sites_solution_primary direct
_atom_sites_solution_secondary difmap
_audit_creation_method SHELXL-2016/6
_cell_angle_alpha 90
_cell_angle_beta 90
_cell_angle_gamma 90
_cell_formula_units_Z 2
_cell_length_a 40.050(6)
_cell_length_b 40.050(6)
_cell_length_c 37.745(8)
_cell_measurement_reflns_used 485
_cell_measurement_temperature 100(2)
_cell_measurement_theta_max 21.262
_cell_measurement_theta_min 0.944
_cell_volume 60543(18)
_computing_cell_refinement 'HKL3000 (Z. Otwinowski and W. Minor, 1997)'
_computing_data_collection 'PAL ADSC Quantum-210 ADX Program'
_computing_data_reduction 'HKL3000 (Z. Otwinowski and W. Minor, 1997)'
_computing_molecular_graphics 'SHELXL-2016/6 (Sheldrick, 2016)'
_computing_publication_material 'SHELXL-2016/6 (Sheldrick, 2016)'
_computing_structure_refinement 'SHELXL-2016/6 (Sheldrick, 2016)'
_computing_structure_solution 'SHELXL-2016/6 (Sheldrick, 2016)'
_diffrn_ambient_temperature 100.15
_diffrn_detector_area_resol_mean '4096 x 4096'
_diffrn_measured_fraction_theta_full 0.999
_diffrn_measured_fraction_theta_max 0.999
_diffrn_measurement_device_type 'CCD area detector'
_diffrn_measurement_method '\w scans'
_diffrn_radiation_type synchrotron
_diffrn_radiation_wavelength 0.660
_diffrn_reflns_av_R_equivalents 0.0401
_diffrn_reflns_av_unetI/netI 0.0481
_diffrn_reflns_Laue_measured_fraction_full 0.999
_diffrn_reflns_Laue_measured_fraction_max 0.999
_diffrn_reflns_limit_h_max 44
_diffrn_reflns_limit_h_min -43
_diffrn_reflns_limit_k_max 31
_diffrn_reflns_limit_k_min -31
_diffrn_reflns_limit_l_max 41
_diffrn_reflns_limit_l_min -41
_diffrn_reflns_number 80927
_diffrn_reflns_point_group_measured_fraction_full 0.999
_diffrn_reflns_point_group_measured_fraction_max 0.999
_diffrn_reflns_theta_full 21.262
_diffrn_reflns_theta_max 21.262
_diffrn_reflns_theta_min 0.944
_diffrn_source 'PLSII 6D bending magnet'
_exptl_absorpt_coefficient_mu 0.121
_exptl_absorpt_correction_T_max 1.0
_exptl_absorpt_correction_T_min 0.8013
_exptl_absorpt_correction_type empirical
_exptl_absorpt_process_details 'Scalepack (Otwinowski & Minor, 1997)'
_exptl_crystal_colour purple
_exptl_crystal_density_diffrn 0.511
_exptl_crystal_density_method 'not measured'
_exptl_crystal_description stick
_exptl_crystal_F_000 9920
_exptl_crystal_size_max 0.65
_exptl_crystal_size_mid 0.55
_exptl_crystal_size_min 0.55
_refine_diff_density_max 0.321
_refine_diff_density_min -0.330
_refine_diff_density_rms 0.053
_refine_ls_extinction_coef 0.00005(2)
_refine_ls_extinction_expression Fc^*^=kFc[1+0.001xFc^2^\l^3^/sin(2\q)]^-1/4^
_refine_ls_extinction_method 'SHELXL-2016/6 (Sheldrick 2016)'
_refine_ls_goodness_of_fit_ref 0.994
_refine_ls_hydrogen_treatment constr
_refine_ls_matrix_type full
_refine_ls_number_parameters 629
_refine_ls_number_reflns 21040
_refine_ls_number_restraints 0
_refine_ls_restrained_S_all 0.994
_refine_ls_R_factor_all 0.1931
_refine_ls_R_factor_gt 0.1199
_refine_ls_shift/su_max 0.067
_refine_ls_shift/su_mean 0.003
_refine_ls_structure_factor_coef Fsqd
_refine_ls_weighting_details 'w=1/[\s^2^(Fo^2^)+(0.2000P)^2^] where P=(Fo^2^+2Fc^2^)/3'
_refine_ls_weighting_scheme calc
_refine_ls_wR_factor_gt 0.3525
_refine_ls_wR_factor_ref 0.3809
_reflns_Friedel_coverage 0.000
_reflns_number_gt 6739
_reflns_number_total 21040
_reflns_threshold_expression 'I > 2\s(I)'
_cod_data_source_file ja8b08030_si_005.cif
_cod_data_source_block PSS-4
_cod_original_cell_volume 60543(21)
_cod_original_sg_symbol_H-M 'P 4/n n c'
_cod_database_code 4133029
_shelx_shelxl_version_number 2016/6
_shelx_space_group_comment
;
The symmetry employed for this shelxl refinement is uniquely defined
by the following loop, which should always be used as a source of
symmetry information in preference to the above space-group names.
They are only intended as comments.
;

loop_
_space_group_symop_operation_xyz
'x, y, z'
'-x+1/2, -y+1/2, z'
'-y+1/2, x, z'
'y, -x+1/2, z'
'-x+1/2, y, -z+1/2'
'x, -y+1/2, -z+1/2'
'y, x, -z+1/2'
'-y+1/2, -x+1/2, -z+1/2'
'-x, -y, -z'
'x-1/2, y-1/2, -z'
'y-1/2, -x, -z'
'-y, x-1/2, -z'
'x-1/2, -y, z-1/2'
'-x, y-1/2, z-1/2'
'-y, -x, z-1/2'
'y-1/2, x-1/2, z-1/2'

loop_
_atom_site_label
_atom_site_type_symbol
_atom_site_fract_x
_atom_site_fract_y
_atom_site_fract_z
_atom_site_U_iso_or_equiv
_atom_site_adp_type
_atom_site_occupancy
_atom_site_site_symmetry_order
_atom_site_calc_flag
_atom_site_refinement_flags_posn
_atom_site_refinement_flags_adp
_atom_site_refinement_flags_occupancy
Zn1 Zn -0.03016(4) 0.250000 0.750000 0.1801(6) Uani 1 2 d S T P
N1 N -0.02425(18) 0.24189(13) 0.69604(14) 0.208(3) Uani 1 1 d . . .
N2 N -0.02322(19) 0.19930(14) 0.75814(14) 0.211(3) Uani 1 1 d . . .
C1 C -0.0239(2) 0.26530(19) 0.67094(19) 0.208(3) Uani 1 1 d . . .
C2 C -0.0258(3) 0.2484(2) 0.63685(18) 0.238(4) Uani 1 1 d . . .
H2 H -0.027812 0.258829 0.614961 0.285 Uiso 1 1 calc R U .
C3 C -0.0242(3) 0.21581(18) 0.64194(19) 0.250(5) Uani 1 1 d . . .
H3 H -0.023440 0.199185 0.624753 0.300 Uiso 1 1 calc R U .
C4 C -0.0238(2) 0.21168(19) 0.6788(2) 0.201(3) Uani 1 1 d . . .
C5 C -0.0227(2) 0.18127(17) 0.6966(2) 0.215(3) Uani 1 1 d . . .
C6 C -0.0231(2) 0.17520(17) 0.73342(19) 0.211(4) Uani 1 1 d . . .
C7 C -0.0245(3) 0.14309(17) 0.7513(2) 0.232(4) Uani 1 1 d . . .
H7 H -0.024691 0.122411 0.740120 0.279 Uiso 1 1 calc R U .
C8 C -0.0254(2) 0.14776(18) 0.7855(2) 0.230(4) Uani 1 1 d . . .
H8 H -0.026355 0.131529 0.803078 0.276 Uiso 1 1 calc R U .
C9 C -0.0245(2) 0.18424(16) 0.7903(2) 0.204(3) Uani 1 1 d . . .
C10 C -0.0255(2) 0.20020(19) 0.8232(2) 0.215(3) Uani 1 1 d . . .
C11 C -0.0293(3) 0.17839(18) 0.8564(2) 0.189(3) Uani 1 1 d . . .
C12 C -0.0595(3) 0.1629(3) 0.8612(2) 0.222(4) Uani 1 1 d . . .
H12 H -0.076847 0.165911 0.845154 0.266 Uiso 1 1 calc R U .
C13 C -0.0636(3) 0.14051(18) 0.8940(3) 0.216(3) Uani 1 1 d . . .
H13 H -0.083820 0.129960 0.898624 0.259 Uiso 1 1 calc R U .
C14 C -0.0378(3) 0.1366(2) 0.9153(2) 0.173(3) Uani 1 1 d . . .
C15 C -0.0090(2) 0.15254(18) 0.90904(18) 0.185(3) Uani 1 1 d . . .
H15 H 0.008739 0.149895 0.924639 0.222 Uiso 1 1 calc R U .
C16 C -0.0052(3) 0.17353(18) 0.8788(3) 0.209(3) Uani 1 1 d . . .
H16 H 0.015143 0.184077 0.875021 0.250 Uiso 1 1 calc R U .
C17 C 0.11337(16) -0.0413(2) 0.55456(19) 0.169(3) Uani 1 1 d . . .
H17 H 0.101923 -0.061268 0.551552 0.203 Uiso 1 1 calc R U .
C18 C -0.0287(4) 0.14965(19) 0.6728(2) 0.195(4) Uani 1 1 d . . .
C19 C -0.0582(3) 0.1457(2) 0.6551(3) 0.222(4) Uani 1 1 d . . .
H19 H -0.075861 0.160546 0.658077 0.266 Uiso 1 1 calc R U .
C20 C -0.0608(3) 0.1171(3) 0.6315(2) 0.220(3) Uani 1 1 d . . .
H20 H -0.080584 0.113088 0.619293 0.265 Uiso 1 1 calc R U .
C21 C -0.0343(3) 0.0963(2) 0.62730(18) 0.168(2) Uani 1 1 d . . .
C22 C -0.0033(2) 0.10215(18) 0.6446(2) 0.192(3) Uani 1 1 d . . .
H22 H 0.015231 0.088585 0.640919 0.230 Uiso 1 1 calc R U .
C23 C -0.0025(2) 0.1306(2) 0.66820(19) 0.199(3) Uani 1 1 d . . .
H23 H 0.017050 0.135464 0.680429 0.238 Uiso 1 1 calc R U .
C24 C -0.0358(2) 0.06775(17) 0.60130(17) 0.156(2) Uani 1 1 d . . .
H24 H -0.055647 0.064545 0.589048 0.187 Uiso 1 1 calc R U .
Zn2 Zn 0.250000 0.250000 0.43380(6) 0.1699(7) Uani 1 4 d S T P
N3 N 0.24356(11) 0.19970(10) 0.42967(15) 0.1620(19) Uani 1 1 d . . .
C25 C 0.25282(16) 0.14324(15) 0.4294(2) 0.183(3) Uani 1 1 d . . .
H25 H 0.263934 0.122849 0.429356 0.220 Uiso 1 1 calc R U .
C26 C 0.21924(16) 0.14807(15) 0.4290(2) 0.183(3) Uani 1 1 d . . .
H26 H 0.202964 0.131505 0.428721 0.220 Uiso 1 1 calc R U .
C27 C 0.21360(14) 0.18294(13) 0.42921(18) 0.162(2) Uani 1 1 d . . .
C28 C 0.18233(15) 0.19799(14) 0.42948(18) 0.160(2) Uani 1 1 d . . .
C29 C 0.17605(14) 0.23211(16) 0.42978(18) 0.162(2) Uani 1 1 d . . .
C30 C 0.15242(15) 0.17466(15) 0.4291(3) 0.157(2) Uani 1 1 d . . .
C31 C 0.14402(18) 0.15589(19) 0.3996(2) 0.184(3) Uani 1 1 d . . .
H31 H 0.156867 0.157367 0.379137 0.221 Uiso 1 1 calc R U .
C32 C 0.11645(19) 0.13484(17) 0.4005(2) 0.178(2) Uani 1 1 d . . .
H32 H 0.110438 0.123044 0.380243 0.213 Uiso 1 1 calc R U .
C33 C 0.09759(16) 0.13118(14) 0.4315(2) 0.1448(19) Uani 1 1 d . . .
C34 C 0.10610(15) 0.14941(15) 0.46043(19) 0.160(2) Uani 1 1 d . . .
H34 H 0.093684 0.147198 0.481122 0.192 Uiso 1 1 calc R U .
C35 C 0.13304(18) 0.17135(15) 0.4597(2) 0.162(2) Uani 1 1 d . . .
H35 H 0.138196 0.183870 0.479750 0.195 Uiso 1 1 calc R U .
C36 C 0.06878(16) 0.10771(14) 0.43202(19) 0.148(2) Uani 1 1 d . . .
H36 H 0.063849 0.095778 0.411534 0.177 Uiso 1 1 calc R U .
N4 N -0.01341(14) 0.04897(14) 0.59523(13) 0.1444(17) Uani 1 1 d . . .
N5 N 0.05102(13) 0.10335(12) 0.45866(15) 0.1479(16) Uani 1 1 d . . .
N6 N 0.10885(12) -0.01888(14) 0.53372(15) 0.1539(18) Uani 1 1 d . . .
C37 C 0.0083(2) 0.0260(2) 0.5398(2) 0.136(2) Uani 1 1 d . . .
C38 C 0.00757(19) 0.0512(2) 0.5137(3) 0.1344(19) Uani 1 1 d . . .
C39 C 0.02879(19) 0.05418(18) 0.4853(2) 0.139(3) Uani 1 1 d . . .
C40 C 0.0535(2) 0.0307(2) 0.48508(18) 0.137(2) Uani 1 1 d . . .
C41 C 0.05708(17) 0.00342(18) 0.5109(2) 0.1290(17) Uani 1 1 d . . .
C42 C 0.0339(2) 0.00285(19) 0.53791(19) 0.1260(17) Uani 1 1 d . . .
C43 C -0.01848(15) 0.02472(13) 0.56721(16) 0.1373(17) Uani 1 1 d . . .
H43A H -0.039871 0.028870 0.555991 0.165 Uiso 1 1 calc R U .
H43B H -0.019167 0.002516 0.577462 0.165 Uiso 1 1 calc R U .
C44 C 0.02557(14) 0.07808(14) 0.45490(16) 0.1431(19) Uani 1 1 d . . .
H44A H 0.028396 0.066326 0.432634 0.172 Uiso 1 1 calc R U .
H44B H 0.003623 0.088312 0.455056 0.172 Uiso 1 1 calc R U .
C45 C 0.08225(16) -0.02379(16) 0.50745(15) 0.1503(19) Uani 1 1 d . . .
H45A H 0.071624 -0.045264 0.511203 0.180 Uiso 1 1 calc R U .
H45B H 0.091681 -0.023582 0.483779 0.180 Uiso 1 1 calc R U .
O1 O -0.01818(11) 0.07401(11) 0.51513(10) 0.1490(13) Uani 1 1 d . . .
C1A C -0.00806(17) 0.10701(14) 0.52651(16) 0.162(2) Uani 1 1 d . . .
H1AA H 0.008625 0.115982 0.510500 0.194 Uiso 1 1 calc R U .
H1AB H 0.001426 0.106049 0.550137 0.194 Uiso 1 1 calc R U .
C2A C -0.0391(2) 0.12897(18) 0.5264(2) 0.218(3) Uani 1 1 d . . .
H2AA H -0.056234 0.119609 0.541575 0.262 Uiso 1 1 calc R U .
H2AB H -0.048000 0.131009 0.502553 0.262 Uiso 1 1 calc R U .
C3A C -0.0270(3) 0.1652(2) 0.5412(3) 0.325(6) Uani 1 1 d . . .
C4A C -0.0606(6) 0.1795(6) 0.5404(6) 0.559(15) Uiso 1 1 d . . .
H4AA H -0.074462 0.174831 0.560881 0.671 Uiso 1 1 calc R U .
H4AB H -0.072587 0.177187 0.518176 0.671 Uiso 1 1 calc R U .
C5A C -0.035172 0.213130 0.543730 0.74(2) Uiso 1 1 d . . .
C6A C -0.065042 0.236238 0.545980 0.87(3) Uiso 1 1 d . . .
H6AA H -0.074852 0.237489 0.569439 1.048 Uiso 1 1 calc R U .
H6AB H -0.081967 0.231859 0.528195 1.048 Uiso 1 1 calc R U .
C7A C -0.042140 0.265990 0.536960 0.82(3) Uiso 1 1 d . . .
H7AA H -0.020722 0.257489 0.529048 0.980 Uiso 1 1 calc R U .
H7AB H -0.038326 0.278920 0.558310 0.980 Uiso 1 1 calc R U .
C8A C -0.056630 0.289537 0.507730 0.93(3) Uiso 1 1 d . . .
H8AA H -0.079668 0.294155 0.512764 1.402 Uiso 1 1 calc R U .
H8AB H -0.054862 0.278852 0.485040 1.402 Uiso 1 1 calc R U .
H8AC H -0.044260 0.310067 0.507433 1.402 Uiso 1 1 calc R U .
O2 O 0.07758(10) 0.02962(8) 0.45738(11) 0.1422(11) Uani 1 1 d . . .
C1B C 0.10879(15) 0.04259(14) 0.46701(17) 0.1509(19) Uani 1 1 d . . .
H1BA H 0.117673 0.030327 0.487061 0.181 Uiso 1 1 calc R U .
H1BB H 0.106549 0.065853 0.473770 0.181 Uiso 1 1 calc R U .
C2B C 0.13152(17) 0.03956(18) 0.4365(2) 0.193(3) Uani 1 1 d . . .
H2BA H 0.122486 0.052252 0.416792 0.232 Uiso 1 1 calc R U .
H2BB H 0.132613 0.016335 0.429292 0.232 Uiso 1 1 calc R U .
C3B C 0.1688(2) 0.0527(2) 0.4449(3) 0.277(4) Uani 1 1 d . . .
H3BA H 0.168205 0.076199 0.450909 0.333 Uiso 1 1 calc R U .
H3BB H 0.177972 0.040495 0.464833 0.333 Uiso 1 1 calc R U .
C4B C 0.191590 0.046948 0.410350 0.514(11) Uiso 1 1 d . . .
H4BA H 0.186116 0.026560 0.397753 0.617 Uiso 1 1 calc R U .
H4BB H 0.191266 0.065838 0.394270 0.617 Uiso 1 1 calc R U .
C5B C 0.224370 0.044310 0.431417 0.498(11) Uiso 1 1 d . . .
H5BA H 0.227141 0.063011 0.447480 0.597 Uiso 1 1 calc R U .
H5BB H 0.225562 0.023604 0.444689 0.597 Uiso 1 1 calc R U .
C6B C 0.249080 0.045130 0.402637 0.81(3) Uiso 1 1 d . . .
H6BA H 0.250997 0.067597 0.393259 0.975 Uiso 1 1 calc R U .
H6BB H 0.242223 0.030395 0.383583 0.975 Uiso 1 1 calc R U .
C7B C 0.282488 0.033770 0.4177(12) 0.83(3) Uiso 1 1 d . . .
H7BA H 0.281613 0.010365 0.411161 0.996 Uiso 1 1 calc R U .
H7BB H 0.297290 0.043617 0.400253 0.996 Uiso 1 1 calc R U .
C8B C 0.299910 0.0321(6) 0.4403(8) 0.67(2) Uiso 1 1 d . . .
H8BA H 0.287787 0.026279 0.461304 1.006 Uiso 1 1 calc R U .
H8BB H 0.310670 0.053311 0.443618 1.006 Uiso 1 1 calc R U .
H8BC H 0.316441 0.015362 0.435488 1.006 Uiso 1 1 calc R U .
O3 O 0.03538(9) -0.02259(11) 0.56132(11) 0.1451(12) Uani 1 1 d . . .
C1C C 0.04693(17) -0.0127(2) 0.5969(2) 0.193(3) Uani 1 1 d . . .
H1CA H 0.033513 0.005835 0.605419 0.231 Uiso 1 1 calc R U .
H1CB H 0.069963 -0.005266 0.595582 0.231 Uiso 1 1 calc R U .
C2C C 0.0443(2) -0.0410(2) 0.6218(2) 0.235(3) Uani 1 1 d . . .
H2CA H 0.057861 -0.059235 0.613029 0.282 Uiso 1 1 calc R U .
H2CB H 0.021282 -0.048538 0.622334 0.282 Uiso 1 1 calc R U .
C3C C 0.0556(3) -0.0323(4) 0.6608(3) 0.379(8) Uani 1 1 d . . .
H3CA H 0.057875 -0.008192 0.659115 0.454 Uiso 1 1 calc R U .
H3CB H 0.034846 -0.035553 0.673526 0.454 Uiso 1 1 calc R U .
C4C C 0.080390 -0.039600 0.689650 0.976(18) Uiso 1 1 d . . .
H4CA H 0.075580 -0.025998 0.710291 1.171 Uiso 1 1 calc R U .
H4CB H 0.102784 -0.034370 0.681585 1.171 Uiso 1 1 calc R U .
C5C C 0.077990 -0.077460 0.699520 0.976(18) Uiso 1 1 d . . .
H5CA H 0.055495 -0.085644 0.695607 1.171 Uiso 1 1 calc R U .
H5CB H 0.093264 -0.090467 0.685123 1.171 Uiso 1 1 calc R U .
C6C C 0.087110 -0.080240 0.737948 0.976(18) Uiso 1 1 d . . .
H6CA H 0.096016 -0.059269 0.746666 1.171 Uiso 1 1 calc R U .
H6CB H 0.103668 -0.097596 0.741500 1.171 Uiso 1 1 calc R U .
C7C C 0.054800 -0.088950 0.756820 0.976(18) Uiso 1 1 d . . .
H7CA H 0.045716 -0.109480 0.747176 1.171 Uiso 1 1 calc R U .
H7CB H 0.038555 -0.071312 0.753206 1.171 Uiso 1 1 calc R U .
C8C C 0.061542 -0.093203 0.796140 0.976(18) Uiso 1 1 d . . .
H8CA H 0.085196 -0.094161 0.800129 1.464 Uiso 1 1 calc R U .
H8CB H 0.051400 -0.113516 0.804296 1.464 Uiso 1 1 calc R U .
H8CC H 0.052292 -0.074620 0.808860 1.464 Uiso 1 1 calc R U .
N1L N -0.080610 0.250000 0.750000 0.217(4) Uani 1 2 d S T P
C1L C -0.135098 0.209398 0.7600(15) 0.44(3) Uiso 0.3333 1 d . . P
C2L C -0.102210 0.226890 0.733990 0.258(14) Uiso 0.3333 1 d . . P
C3L C -0.136250 0.229630 0.735080 0.277(13) Uiso 0.3333 1 d . . P
C4L C -0.1059(9) 0.2202(9) 0.7592(9) 0.258(12) Uiso 0.3333 1 d . . P
C5L C -0.1053(7) 0.2474(6) 0.7817(6) 0.193(8) Uiso 0.3333 1 d . . P
C6L C -0.1350(9) 0.2539(7) 0.7106(9) 0.263(13) Uiso 0.3333 1 d . . P
C7L C -0.150090 0.250000 0.750000 0.309(8) Uiso 1 2 d S . P
C8L C -0.188008 0.250000 0.750000 0.410(18) Uiso 1 2 d S . P
C9L C -0.2048(13) 0.2498(9) 0.7686(11) 0.435(13) Uiso 0.5 1 d . . P
C10L C -0.224192 0.218862 0.750000 0.435(13) Uiso 0.25 1 d . . P
C11L C -0.2549(16) 0.2167(19) 0.722(2) 0.435(13) Uiso 0.25 1 d . . P
C12L C -0.250000 0.235700 0.750000 0.435(13) Uiso 1 2 d S . P
O1S O 0.250000 0.250000 0.4984(10) 0.450(15) Uani 1 4 d S T P

loop_
_atom_site_aniso_label
_atom_site_aniso_U_11
_atom_site_aniso_U_22
_atom_site_aniso_U_33
_atom_site_aniso_U_23
_atom_site_aniso_U_13
_atom_site_aniso_U_12
Zn1 0.3247(17) 0.1041(7) 0.1115(7) 0.0026(5) 0.000 0.000
N1 0.416(10) 0.103(4) 0.106(3) -0.002(3) 0.013(4) -0.010(4)
N2 0.410(10) 0.126(4) 0.098(4) 0.010(3) -0.001(4) 0.001(5)
C1 0.397(11) 0.111(5) 0.116(5) 0.006(5) 0.025(5) -0.012(6)
C2 0.454(14) 0.151(6) 0.108(5) -0.015(5) 0.004(6) -0.004(7)
C3 0.536(15) 0.101(5) 0.113(6) 0.001(4) 0.029(6) -0.030(6)
C4 0.369(10) 0.118(6) 0.116(5) -0.001(5) 0.005(5) -0.022(5)
C5 0.407(12) 0.105(5) 0.135(6) -0.009(5) 0.026(6) 0.010(5)
C6 0.421(12) 0.106(5) 0.105(5) -0.008(4) 0.000(6) 0.004(5)
C7 0.439(14) 0.105(5) 0.152(6) 0.003(5) 0.025(7) -0.017(6)
C8 0.444(13) 0.131(6) 0.114(5) -0.005(4) 0.004(6) 0.020(6)
C9 0.388(11) 0.100(5) 0.123(5) -0.008(4) -0.014(6) -0.006(5)
C10 0.405(11) 0.122(5) 0.118(5) 0.003(5) -0.008(6) 0.000(6)
C11 0.311(13) 0.113(5) 0.142(7) 0.015(5) -0.043(8) -0.002(6)
C12 0.310(12) 0.194(8) 0.161(7) 0.016(7) -0.024(8) -0.010(8)
C13 0.282(11) 0.167(6) 0.198(8) 0.059(6) -0.002(8) 0.003(6)
C14 0.193(8) 0.180(7) 0.145(6) 0.011(6) -0.022(6) -0.006(6)
C15 0.244(9) 0.170(6) 0.141(6) 0.049(5) -0.013(5) -0.056(6)
C16 0.307(11) 0.141(6) 0.178(8) 0.029(6) -0.021(7) -0.041(6)
C17 0.140(5) 0.253(9) 0.115(5) -0.003(5) -0.048(4) -0.021(5)
C18 0.343(14) 0.119(6) 0.122(5) -0.017(5) 0.008(7) 0.030(8)
C19 0.339(13) 0.149(7) 0.177(8) -0.037(6) -0.039(8) 0.032(7)
C20 0.275(10) 0.204(9) 0.183(7) -0.017(7) -0.038(7) 0.052(8)
C21 0.207(8) 0.152(6) 0.146(6) 0.012(5) -0.018(6) -0.017(6)
C22 0.218(8) 0.182(7) 0.175(6) -0.039(5) -0.029(6) -0.039(5)
C23 0.273(10) 0.147(6) 0.176(7) -0.067(5) -0.030(6) -0.014(6)
C24 0.196(7) 0.127(5) 0.146(5) -0.047(4) -0.022(5) -0.025(4)
Zn2 0.1027(6) 0.1027(6) 0.304(2) 0.000 0.000 0.000
N3 0.093(3) 0.097(3) 0.297(6) 0.013(3) -0.020(3) -0.001(3)
C25 0.133(5) 0.107(4) 0.309(9) 0.005(4) -0.014(5) 0.002(4)
C26 0.108(4) 0.111(5) 0.330(9) 0.014(5) -0.016(5) -0.006(3)
C27 0.099(4) 0.088(4) 0.299(8) 0.026(4) -0.004(4) 0.001(4)
C28 0.112(4) 0.090(4) 0.279(7) 0.012(4) -0.013(4) -0.008(3)
C29 0.094(4) 0.113(4) 0.280(8) 0.028(4) -0.018(4) -0.004(3)
C30 0.105(4) 0.110(4) 0.255(9) 0.019(5) -0.024(5) -0.008(4)
C31 0.156(6) 0.161(6) 0.235(8) -0.013(6) 0.015(5) -0.039(5)
C32 0.161(6) 0.165(6) 0.208(8) -0.001(5) -0.016(5) -0.056(5)
C33 0.135(5) 0.113(4) 0.186(6) 0.011(4) -0.023(5) -0.028(4)
C34 0.153(5) 0.135(5) 0.192(6) -0.009(4) -0.028(4) -0.055(4)
C35 0.145(5) 0.143(5) 0.198(7) -0.003(5) -0.029(5) -0.039(4)
C36 0.137(5) 0.138(5) 0.168(6) -0.011(4) -0.030(4) -0.048(4)
N4 0.175(5) 0.128(4) 0.130(4) -0.033(3) -0.012(3) -0.038(3)
N5 0.141(4) 0.130(4) 0.173(5) 0.000(3) -0.016(3) -0.041(3)
N6 0.132(4) 0.202(5) 0.127(4) -0.002(3) -0.039(3) -0.032(3)
C37 0.142(6) 0.138(6) 0.129(6) -0.037(5) -0.029(5) -0.052(5)
C38 0.104(5) 0.138(6) 0.161(6) -0.054(6) -0.028(5) -0.029(5)
C39 0.087(4) 0.133(6) 0.196(8) -0.065(6) -0.002(5) -0.031(4)
C40 0.137(6) 0.159(6) 0.115(5) -0.034(5) -0.003(5) -0.079(5)
C41 0.119(5) 0.137(6) 0.131(5) -0.035(5) -0.031(5) -0.046(4)
C42 0.130(5) 0.139(6) 0.110(5) -0.008(5) -0.024(5) -0.039(5)
C43 0.147(5) 0.128(4) 0.137(4) -0.034(4) -0.023(4) -0.044(3)
C44 0.149(5) 0.125(4) 0.156(5) 0.023(4) -0.028(4) -0.049(4)
C45 0.150(5) 0.160(5) 0.140(5) -0.012(4) -0.041(4) -0.020(4)
O1 0.140(3) 0.141(3) 0.166(3) -0.038(2) -0.021(2) -0.046(3)
C1A 0.195(6) 0.116(4) 0.176(5) -0.020(4) -0.024(4) -0.039(4)
C2A 0.225(8) 0.150(6) 0.280(9) -0.031(6) -0.005(6) -0.009(6)
C3A 0.376(14) 0.184(8) 0.417(15) -0.114(9) -0.107(12) 0.058(9)
O2 0.126(3) 0.152(3) 0.149(3) -0.017(2) -0.035(3) -0.042(2)
C1B 0.128(4) 0.161(5) 0.163(5) -0.010(4) -0.022(4) -0.048(4)
C2B 0.153(6) 0.211(7) 0.217(7) 0.011(5) -0.010(5) -0.050(5)
C3B 0.214(8) 0.292(10) 0.326(11) -0.045(8) 0.032(8) -0.081(7)
O3 0.161(3) 0.158(3) 0.116(3) -0.024(3) -0.040(2) -0.035(2)
C1C 0.185(6) 0.231(8) 0.163(6) -0.006(6) -0.041(5) -0.025(5)
C2C 0.263(9) 0.266(10) 0.177(7) 0.016(7) -0.046(7) -0.041(7)
C3C 0.329(13) 0.58(2) 0.226(11) 0.001(11) -0.102(9) -0.120(13)
N1L 0.358(14) 0.131(6) 0.161(7) 0.005(5) 0.000 0.000
O1S 0.297(12) 0.297(12) 0.76(5) 0.000 0.000 0.000

loop_
_atom_type_symbol
_atom_type_description
_atom_type_scat_dispersion_real
_atom_type_scat_dispersion_imag
_atom_type_scat_source
C C 0.0030 0.0010 'International Tables Vol C Tables 4.2.6.8 and 6.1.1.4'
H H 0.0000 0.0000 'International Tables Vol C Tables 4.2.6.8 and 6.1.1.4'
N N 0.0050 0.0030 'International Tables Vol C Tables 4.2.6.8 and 6.1.1.4'
O O 0.0100 0.0050 'International Tables Vol C Tables 4.2.6.8 and 6.1.1.4'
Zn Zn 0.3400 1.2850 'International Tables Vol C Tables 4.2.6.8 and 6.1.1.4'

loop_
_geom_angle_atom_site_label_1
_geom_angle_atom_site_label_2
_geom_angle_atom_site_label_3
_geom_angle
_geom_angle_site_symmetry_1
_geom_angle_site_symmetry_3
N1L Zn1 N2 97.7(2) . 6_556
N1L Zn1 N2 97.7(2) . .
N2 Zn1 N2 164.6(4) 6_556 .
N1L Zn1 N1 96.6(2) . 6_556
N2 Zn1 N1 88.7(2) 6_556 6_556
N2 Zn1 N1 89.6(2) . 6_556
N1L Zn1 N1 96.6(2) . .
N2 Zn1 N1 89.6(2) 6_556 .
N2 Zn1 N1 88.7(2) . .
N1 Zn1 N1 166.9(4) 6_556 .
C1 N1 C4 106.4(6) . .
C1 N1 Zn1 126.0(5) . .
C4 N1 Zn1 127.2(5) . .
C6 N2 C9 107.6(6) . .
C6 N2 Zn1 127.0(5) . .
C9 N2 Zn1 124.3(5) . .
N1 C1 C10 125.5(6) . 6_556
N1 C1 C2 107.4(6) . .
C10 C1 C2 126.7(7) 6_556 .
C3 C2 C1 109.2(7) . .
C3 C2 H2 125.4 . .
C1 C2 H2 125.4 . .
C2 C3 C4 105.2(6) . .
C2 C3 H3 127.4 . .
C4 C3 H3 127.4 . .
N1 C4 C5 122.8(7) . .
N1 C4 C3 111.5(6) . .
C5 C4 C3 125.7(7) . .
C4 C5 C6 128.8(6) . .
C4 C5 C18 115.1(7) . .
C6 C5 C18 115.0(6) . .
N2 C6 C5 124.1(6) . .
N2 C6 C7 108.2(6) . .
C5 C6 C7 127.6(7) . .
C8 C7 C6 109.5(6) . .
C8 C7 H7 125.2 . .
C6 C7 H7 125.2 . .
C7 C8 C9 105.2(6) . .
C7 C8 H8 127.4 . .
C9 C8 H8 127.4 . .
N2 C9 C10 126.3(6) . .
N2 C9 C8 109.4(6) . .
C10 C9 C8 124.2(7) . .
C9 C10 C1 126.2(6) . 6_556
C9 C10 C11 117.9(6) . .
C1 C10 C11 115.8(6) 6_556 .
C16 C11 C12 120.2(9) . .
C16 C11 C10 123.0(11) . .
C12 C11 C10 116.8(10) . .
C11 C12 C13 117.7(9) . .
C11 C12 H12 121.1 . .
C13 C12 H12 121.2 . .
C14 C13 C12 118.4(9) . .
C14 C13 H13 120.8 . .
C12 C13 H13 120.8 . .
C13 C14 C15 120.6(8) . .
C13 C14 C17 118.1(9) . 7_556
C15 C14 C17 121.3(8) . 7_556
C14 C15 C16 121.0(8) . .
C14 C15 H15 119.5 . .
C16 C15 H15 119.5 . .
C11 C16 C15 122.1(9) . .
C11 C16 H16 119.0 . .
C15 C16 H16 119.0 . .
N6 C17 C14 121.8(8) . 7_556
N6 C17 H17 119.1 . .
C14 C17 H17 119.1 7_556 .
C23 C18 C19 124.2(9) . .
C23 C18 C5 115.0(11) . .
C19 C18 C5 120.3(11) . .
C18 C19 C20 116.8(9) . .
C18 C19 H19 121.6 . .
C20 C19 H19 121.6 . .
C21 C20 C19 119.9(9) . .
C21 C20 H20 120.0 . .
C19 C20 H20 120.1 . .
C20 C21 C22 121.9(8) . .
C20 C21 C24 120.7(9) . .
C22 C21 C24 117.1(8) . .
C21 C22 C23 115.5(8) . .
C21 C22 H22 122.3 . .
C23 C22 H22 122.2 . .
C18 C23 C22 121.5(8) . .
C18 C23 H23 119.2 . .
C22 C23 H23 119.3 . .
N4 C24 C21 125.1(7) . .
N4 C24 H24 117.5 . .
C21 C24 H24 117.4 . .
N3 Zn2 N3 171.2(3) . 2
N3 Zn2 N3 89.67(3) . 4
N3 Zn2 N3 89.66(3) 2 4
N3 Zn2 N3 89.66(3) . 3
N3 Zn2 N3 89.66(3) 2 3
N3 Zn2 N3 171.2(3) 4 3
N3 Zn2 O1S 94.39(17) . .
N3 Zn2 O1S 94.39(17) 2 .
N3 Zn2 O1S 94.39(17) 4 .
N3 Zn2 O1S 94.39(17) 3 .
C29 N3 C27 106.6(4) 3 .
C29 N3 Zn2 126.8(4) 3 .
C27 N3 Zn2 126.5(4) . .
C26 C25 C29 106.5(5) . 3
C26 C25 H25 126.8 . .
C29 C25 H25 126.7 3 .
C25 C26 C27 107.4(5) . .
C25 C26 H26 126.3 . .
C27 C26 H26 126.3 . .
N3 C27 C28 125.1(5) . .
N3 C27 C26 110.0(5) . .
C28 C27 C26 124.9(5) . .
C29 C28 C27 126.1(5) . .
C29 C28 C30 117.5(5) . .
C27 C28 C30 116.3(5) . .
N3 C29 C28 125.4(5) 4 .
N3 C29 C25 109.5(5) 4 4
C28 C29 C25 125.1(6) . 4
C31 C30 C35 118.6(6) . .
C31 C30 C28 122.3(9) . .
C35 C30 C28 119.2(8) . .
C30 C31 C32 120.2(7) . .
C30 C31 H31 119.9 . .
C32 C31 H31 119.9 . .
C31 C32 C33 120.8(7) . .
C31 C32 H32 119.6 . .
C33 C32 H32 119.6 . .
C34 C33 C32 118.7(6) . .
C34 C33 C36 121.6(7) . .
C32 C33 C36 119.6(7) . .
C33 C34 C35 121.3(6) . .
C33 C34 H34 119.3 . .
C35 C34 H34 119.4 . .
C34 C35 C30 120.4(6) . .
C34 C35 H35 119.8 . .
C30 C35 H35 119.8 . .
N5 C36 C33 122.8(6) . .
N5 C36 H36 118.6 . .
C33 C36 H36 118.6 . .
C24 N4 C43 117.3(6) . .
C36 N5 C44 115.0(5) . .
C17 N6 C45 116.7(6) . .
C42 C37 C38 117.3(7) . .
C42 C37 C43 123.2(9) . .
C38 C37 C43 119.5(9) . .
C39 C38 O1 115.7(9) . .
C39 C38 C37 126.5(8) . .
O1 C38 C37 117.6(9) . .
C40 C39 C38 113.1(8) . .
C40 C39 C44 119.8(8) . .
C38 C39 C44 126.9(8) . .
C39 C40 O2 121.1(9) . .
C39 C40 C41 125.4(7) . .
O2 C40 C41 113.4(9) . .
C42 C41 C40 115.8(7) . .
C42 C41 C45 120.6(8) . .
C40 C41 C45 123.4(8) . .
O3 C42 C41 117.8(9) . .
O3 C42 C37 120.2(8) . .
C41 C42 C37 121.8(7) . .
N4 C43 C37 112.5(4) . .
N4 C43 H43A 109.1 . .
C37 C43 H43A 109.1 . .
N4 C43 H43B 109.1 . .
C37 C43 H43B 109.1 . .
H43A C43 H43B 107.8 . .
N5 C44 C39 108.2(4) . .
N5 C44 H44A 110.0 . .
C39 C44 H44A 110.0 . .
N5 C44 H44B 110.1 . .
C39 C44 H44B 110.1 . .
H44A C44 H44B 108.4 . .
N6 C45 C41 109.5(5) . .
N6 C45 H45A 109.8 . .
C41 C45 H45A 109.8 . .
N6 C45 H45B 109.8 . .
C41 C45 H45B 109.8 . .
H45A C45 H45B 108.2 . .
C38 O1 C1A 114.0(4) . .
O1 C1A C2A 107.3(5) . .
O1 C1A H1AA 110.3 . .
C2A C1A H1AA 110.2 . .
O1 C1A H1AB 110.3 . .
C2A C1A H1AB 110.3 . .
H1AA C1A H1AB 108.5 . .
C1A C2A C3A 105.6(7) . .
C1A C2A H2AA 110.6 . .
C3A C2A H2AA 110.5 . .
C1A C2A H2AB 110.6 . .
C3A C2A H2AB 110.7 . .
H2AA C2A H2AB 108.8 . .
C4A C3A C2A 93.8(12) . .
C4A C3A C5A 57.4(10) . .
C2A C3A C5A 147.5(8) . .
C3A C4A C5A 75.9(11) . .
C3A C4A H4AA 115.7 . .
C5A C4A H4AA 116.0 . .
C3A C4A H4AB 115.8 . .
C5A C4A H4AB 116.0 . .
H4AA C4A H4AB 112.8 . .
C6A C5A C4A 90.9(8) . .
C6A C5A C3A 137.5(4) . .
C4A C5A C3A 46.7(7) . .
C5A C6A C7A 89.424(1) . .
C5A C6A H6AA 113.7 . .
C7A C6A H6AA 113.7 . .
C5A C6A H6AB 113.7 . .
C7A C6A H6AB 113.7 . .
H6AA C6A H6AB 111.0 . .
C6A C7A C8A 113.658(1) . .
C6A C7A H7AA 108.8 . .
C8A C7A H7AA 108.8 . .
C6A C7A H7AB 108.8 . .
C8A C7A H7AB 108.8 . .
H7AA C7A H7AB 107.7 . .
C7A C8A H8AA 126.0 . .
C7A C8A H8AB 126.0 . .
H8AA C8A H8AB 88.9 . .
C7A C8A H8AC 126.0 . .
H8AA C8A H8AC 88.9 . .
H8AB C8A H8AC 88.9 . .
C1B O2 C40 113.7(4) . .
O2 C1B C2B 108.5(5) . .
O2 C1B H1BA 110.0 . .
C2B C1B H1BA 109.9 . .
O2 C1B H1BB 110.0 . .
C2B C1B H1BB 110.0 . .
H1BA C1B H1BB 108.4 . .
C1B C2B C3B 113.0(6) . .
C1B C2B H2BA 108.9 . .
C3B C2B H2BA 109.0 . .
C1B C2B H2BB 109.0 . .
C3B C2B H2BB 109.0 . .
H2BA C2B H2BB 107.8 . .
C4B C3B C2B 108.7(6) . .
C4B C3B H3BA 109.9 . .
C2B C3B H3BA 109.9 . .
C4B C3B H3BB 110.0 . .
C2B C3B H3BB 110.0 . .
H3BA C3B H3BB 108.3 . .
C5B C4B C3B 94.4(4) . .
C5B C4B H4BA 112.8 . .
C3B C4B H4BA 112.8 . .
C5B C4B H4BB 112.8 . .
C3B C4B H4BB 112.9 . .
H4BA C4B H4BB 110.3 . .
C6B C5B C4B 101.011(13) . .
C6B C5B H5BA 111.6 . .
C4B C5B H5BA 111.6 . .
C6B C5B H5BB 111.6 . .
C4B C5B H5BB 111.6 . .
H5BA C5B H5BB 109.4 . .
C5B C6B C7B 108.0(15) . .
C5B C6B H6BA 110.0 . .
C7B C6B H6BA 110.1 . .
C5B C6B H6BB 110.0 . .
C7B C6B H6BB 110.4 . .
H6BA C6B H6BB 108.4 . .
C8B C7B C6B 150(3) . .
C8B C7B H7BA 99.2 . .
C6B C7B H7BA 99.4 . .
C8B C7B H7BB 99.5 . .
C6B C7B H7BB 99.2 . .
H7BA C7B H7BB 104.1 . .
C7B C8B H8BA 114.7 . .
C7B C8B H8BB 115.0 . .
H8BA C8B H8BB 103.6 . .
C7B C8B H8BC 114.0 . .
H8BA C8B H8BC 103.6 . .
H8BB C8B H8BC 104.6 . .
C42 O3 C1C 113.9(5) . .
O3 C1C C2C 110.5(6) . .
O3 C1C H1CA 109.6 . .
C2C C1C H1CA 109.5 . .
O3 C1C H1CB 109.5 . .
C2C C1C H1CB 109.6 . .
H1CA C1C H1CB 108.1 . .
C1C C2C C3C 113.8(8) . .
C1C C2C H2CA 108.8 . .
C3C C2C H2CA 108.9 . .
C1C C2C H2CB 108.8 . .
C3C C2C H2CB 108.7 . .
H2CA C2C H2CB 107.7 . .
C4C C3C C2C 145.3(11) . .
C4C C3C H3CA 100.5 . .
C2C C3C H3CA 100.5 . .
C4C C3C H3CB 100.6 . .
C2C C3C H3CB 100.6 . .
H3CA C3C H3CB 104.3 . .
C3C C4C C5C 108.8(5) . .
C3C C4C H4CA 109.8 . .
C5C C4C H4CA 109.9 . .
C3C C4C H4CB 110.1 . .
C5C C4C H4CB 109.9 . .
H4CA C4C H4CB 108.3 . .
C6C C5C C4C 106.696(2) . .
C6C C5C H5CA 110.4 . .
C4C C5C H5CA 110.4 . .
C6C C5C H5CB 110.4 . .
C4C C5C H5CB 110.4 . .
H5CA C5C H5CB 108.6 . .
C5C C6C C7C 105.266(8) . .
C5C C6C H6CA 110.7 . .
C7C C6C H6CA 110.7 . .
C5C C6C H6CB 110.7 . .
C7C C6C H6CB 110.7 . .
H6CA C6C H6CB 108.8 . .
C6C C7C C8C 109.449(7) . .
C6C C7C H7CA 109.8 . .
C8C C7C H7CA 109.8 . .
C6C C7C H7CB 109.8 . .
C8C C7C H7CB 109.8 . .
H7CA C7C H7CB 108.2 . .
C7C C8C H8CA 116.5 . .
C7C C8C H8CB 116.5 . .
H8CA C8C H8CB 101.6 . .
C7C C8C H8CC 116.5 . .
H8CA C8C H8CC 101.6 . .
H8CB C8C H8CC 101.6 . .
C2L N1L C2L 103.903(5) 6_556 .
C2L N1L C5L 47.3(8) 6_556 .
C2L N1L C5L 84.0(9) . .
C2L N1L C5L 84.0(9) 6_556 6_556
C2L N1L C5L 47.3(8) . 6_556
C5L N1L C5L 101.1(18) . 6_556
C2L N1L C4L 90.5(12) 6_556 .
C2L N1L C4L 38.1(12) . .
C5L N1L C4L 51.8(12) . .
C5L N1L C4L 79.3(13) 6_556 .
C2L N1L C4L 38.1(12) 6_556 6_556
C2L N1L C4L 90.5(12) . 6_556
C5L N1L C4L 79.3(13) . 6_556
C5L N1L C4L 51.8(12) 6_556 6_556
C4L N1L C4L 102(2) . 6_556
C2L N1L Zn1 128.051(3) 6_556 .
C2L N1L Zn1 128.047(2) . .
C5L N1L Zn1 129.5(9) . .
C5L N1L Zn1 129.5(9) 6_556 .
C4L N1L Zn1 129.2(12) . .
C4L N1L Zn1 129.2(12) 6_556 .
C4L C1L C3L 78(3) . .
C4L C1L C6L 75(2) . 6_556
C3L C1L C6L 86.4(10) . 6_556
C4L C1L C7L 89.7(17) . .
C3L C1L C7L 39.51(18) . .
C6L C1L C7L 53.0(11) 6_556 .
C4L C1L C2L 33(2) . .
C3L C1L C2L 49.8(11) . .
C6L C1L C2L 91.0(11) 6_556 .
C7L C1L C2L 76.9(11) . .
C4L C2L C5L 133.5(19) . 6_556
C4L C2L C3L 81(2) . .
C5L C2L C3L 81.0(13) 6_556 .
C4L C2L N1L 82(2) . .
C5L C2L N1L 73.0(13) 6_556 .
C3L C2L N1L 123.244(3) . .
C4L C2L C1L 42(3) . .
C5L C2L C1L 122.3(13) 6_556 .
C3L C2L C1L 44.0(9) . .
N1L C2L C1L 118.4(14) . .
C4L C2L C6L 119(2) . .
C5L C2L C6L 38.2(14) 6_556 .
C3L C2L C6L 44.4(10) . .
N1L C2L C6L 104.4(9) . .
C1L C2L C6L 88.3(13) . .
C4L C2L C5L 40(2) . .
C5L C2L C5L 94.9(13) 6_556 .
C3L C2L C5L 83.0(8) . .
N1L C2L C5L 51.3(8) . .
C1L C2L C5L 67.5(15) . .
C6L C2L C5L 98.2(12) . .
C7L C3L C1L 96.3(15) . .
C7L C3L C6L 80.7(14) . .
C1L C3L C6L 172.8(19) . .
C7L C3L C2L 123.971(2) . .
C1L C3L C2L 86.2(2) . .
C6L C3L C2L 90.1(16) . .
C7L C3L C4L 105.3(13) . .
C1L C3L C4L 51.2(13) . .
C6L C3L C4L 123(2) . .
C2L C3L C4L 39.1(13) . .
C7L C3L C5L 98.9(8) . 6_556
C1L C3L C5L 128.2(10) . 6_556
C6L C3L C5L 46.6(14) . 6_556
C2L C3L C5L 45.0(9) . 6_556
C4L C3L C5L 77.1(14) . 6_556
C7L C3L C3L 29.217(2) . 6_556
C1L C3L C3L 96.1(17) . 6_556
C6L C3L C3L 78.1(13) . 6_556
C2L C3L C3L 94.8 . 6_556
C4L C3L C3L 82.5(13) . 6_556
C5L C3L C3L 76.2(8) 6_556 6_556
C2L C4L C1L 105(4) . .
C2L C4L C5L 112(3) . .
C1L C4L C5L 106(3) . .
C2L C4L C3L 59.8(17) . .
C1L C4L C3L 51(2) . .
C5L C4L C3L 100(2) . .
C2L C4L N1L 60.0(18) . .
C1L C4L N1L 149(3) . .
C5L C4L N1L 62(2) . .
C3L C4L N1L 100.6(18) . .
C2L C4L C6L 120(3) . 6_556
C1L C4L C6L 67(2) . 6_556
C5L C4L C6L 39.2(15) . 6_556
C3L C4L C6L 75.2(17) . 6_556
N1L C4L C6L 96(2) . 6_556
C2L C4L C5L 25.5(11) . 6_556
C1L C4L C5L 105(3) . 6_556
C5L C4L C5L 88(2) . 6_556
C3L C4L C5L 53.8(12) . 6_556
N1L C4L C5L 49.2(13) . 6_556
C6L C4L C5L 96.5(19) 6_556 6_556
C2L C5L C6L 105(2) 6_556 6_556
C2L C5L C4L 112(2) 6_556 .
C6L C5L C4L 95(3) 6_556 .
C2L C5L N1L 59.7(11) 6_556 .
C6L C5L N1L 143(3) 6_556 .
C4L C5L N1L 66(2) . .
C2L C5L C3L 54.1(9) 6_556 6_556
C6L C5L C3L 52.6(18) 6_556 6_556
C4L C5L C3L 101(2) . 6_556
N1L C5L C3L 98.3(12) . 6_556
C2L C5L C2L 84.3(13) 6_556 .
C6L C5L C2L 105(2) 6_556 .
C4L C5L C2L 27.9(16) . .
N1L C5L C2L 44.8(7) . .
C3L C5L C2L 86.0(10) 6_556 .
C2L C5L C4L 21.1(10) 6_556 6_556
C6L C5L C4L 101(2) 6_556 6_556
C4L C5L C4L 92(2) . 6_556
N1L C5L C4L 51.4(13) . 6_556
C3L C5L C4L 49.1(12) 6_556 6_556
C2L C5L C4L 64.7(14) . 6_556
C5L C6L C3L 81(2) 6_556 .
C5L C6L C7L 98(2) 6_556 .
C3L C6L C7L 44.0(10) . .
C5L C6L C1L 84(2) 6_556 6_556
C3L C6L C1L 99(2) . 6_556
C7L C6L C1L 61.4(15) . 6_556
C5L C6L C2L 37.0(15) 6_556 .
C3L C6L C2L 45.5(11) . .
C7L C6L C2L 77.1(13) . .
C1L C6L C2L 100.0(18) 6_556 .
C5L C6L C4L 45.4(18) 6_556 6_556
C3L C6L C4L 90(2) . 6_556
C7L C6L C4L 74.5(17) . 6_556
C1L C6L C4L 38.5(13) 6_556 6_556
C2L C6L C4L 67.5(17) . 6_556
C3L C7L C3L 121.570(4) . 6_556
C3L C7L C8L 119.212(2) . .
C3L C7L C8L 119.218(1) 6_556 .
C3L C7L C6L 101.8(12) . 6_556
C3L C7L C6L 55.3(10) 6_556 6_556
C8L C7L C6L 111.9(14) . 6_556
C3L C7L C6L 55.3(10) . .
C3L C7L C6L 101.8(12) 6_556 .
C8L C7L C6L 111.9(14) . .
C6L C7L C6L 136(3) 6_556 .
C3L C7L C1L 44.2(17) . .
C3L C7L C1L 112.8(11) 6_556 .
C8L C7L C1L 109.78(15) . .
C6L C7L C1L 65.6(18) 6_556 .
C6L C7L C1L 99.2(18) . .
C3L C7L C1L 112.8(11) . 6_556
C3L C7L C1L 44.2(17) 6_556 6_556
C8L C7L C1L 109.77(14) . 6_556
C6L C7L C1L 99.2(18) 6_556 6_556
C6L C7L C1L 65.6(18) . 6_556
C1L C7L C1L 140.4(3) . 6_556
C9L C8L C9L 92(4) . 6_556
C9L C8L C7L 134(2) . .
C9L C8L C7L 134(2) 6_556 .
C9L C8L C10L 59(2) . 6_556
C9L C8L C10L 58(2) 6_556 6_556
C7L C8L C10L 139.287(1) . 6_556
C9L C8L C10L 58(2) . .
C9L C8L C10L 59(2) 6_556 .
C7L C8L C10L 139.3 . .
C10L C8L C10L 81.4 6_556 .
C8L C9L C9L 44(2) . 6_556
C8L C9L C10L 92(3) . .
C9L C9L C10L 65(3) 6_556 .
C8L C9L C10L 91(3) . 6_556
C9L C9L C10L 64(3) 6_556 6_556
C10L C9L C10L 100(2) . 6_556
C8L C9L C12L 112(3) . .
C9L C9L C12L 69.9(16) 6_556 .
C10L C9L C12L 37.6(9) . .
C10L C9L C12L 68.9(15) 6_556 .
C12L C10L C11L 61(3) . 5_456
C12L C10L C9L 89.1(16) . .
C11L C10L C9L 91(3) 5_456 .
C12L C10L C11L 52(3) . .
C11L C10L C11L 91(4) 5_456 .
C9L C10L C11L 133(3) . .
C12L C10L C9L 88.8(17) . 6_556
C11L C10L C9L 133(3) 5_456 6_556
C9L C10L C9L 51(3) . 6_556
C11L C10L C9L 97(3) . 6_556
C12L C10L C8L 106.2 . .
C11L C10L C8L 121(3) 5_456 .
C9L C10L C8L 30.5(19) . .
C11L C10L C8L 128(3) . .
C9L C10L C8L 30.5(19) 6_556 .
C12L C11L C10L 56(3) . 5_456
C12L C11L C10L 49(2) . .
C10L C11L C10L 88(4) 5_456 .
C12L C12L C10L 123.122(1) 2_455 .
C12L C12L C10L 123.115(1) 2_455 5_456
C10L C12L C10L 113.8 . 5_456
C12L C12L C11L 126(3) 2_455 .
C10L C12L C11L 79(3) . .
C10L C12L C11L 64(3) 5_456 .
C12L C12L C11L 126(3) 2_455 5_456
C10L C12L C11L 64(3) . 5_456
C10L C12L C11L 79(3) 5_456 5_456
C11L C12L C11L 109(6) . 5_456
C12L C12L C9L 73.8(10) 2_455 5_456
C10L C12L C9L 154.5(12) . 5_456
C10L C12L C9L 53.3(12) 5_456 5_456
C11L C12L C9L 75(3) . 5_456
C11L C12L C9L 125(3) 5_456 5_456
C12L C12L C9L 73.8(11) 2_455 .
C10L C12L C9L 53.3(12) . .
C10L C12L C9L 154.5(12) 5_456 .
C11L C12L C9L 125(3) . .
C11L C12L C9L 76(3) 5_456 .
C9L C12L C9L 148(2) 5_456 .

loop_
_geom_bond_atom_site_label_1
_geom_bond_atom_site_label_2
_geom_bond_distance
_geom_bond_site_symmetry_2
Zn1 N1L 2.0204(16) .
Zn1 N2 2.072(6) 6_556
Zn1 N2 2.072(6) .
Zn1 N1 2.076(5) 6_556
Zn1 N1 2.076(5) .
N1 C1 1.333(7) .
N1 C4 1.375(7) .
N2 C6 1.343(7) .
N2 C9 1.355(7) .
C1 C10 1.401(8) 6_556
C1 C2 1.457(9) .
C2 C3 1.319(7) .
C2 H2 0.9300 .
C3 C4 1.400(8) .
C3 H3 0.9300 .
C4 C5 1.392(8) .
C5 C6 1.412(8) .
C5 C18 1.572(10) .
C6 C7 1.454(8) .
C7 C8 1.304(7) .
C7 H7 0.9300 .
C8 C9 1.472(8) .
C8 H8 0.9300 .
C9 C10 1.398(8) .
C10 C11 1.537(10) .
C11 C16 1.296(9) .
C11 C12 1.370(10) .
C12 C13 1.538(10) .
C12 H12 0.9300 .
C13 C14 1.321(9) .
C13 H13 0.9300 .
C14 C15 1.338(8) .
C14 C17 1.475(10) 7_556
C15 C16 1.426(9) .
C15 H15 0.9300 .
C16 H16 0.9300 .
C17 N6 1.206(7) .
C17 H17 0.9300 .
C18 C23 1.308(10) .
C18 C19 1.367(11) .
C19 C20 1.454(10) .
C19 H19 0.9300 .
C20 C21 1.358(9) .
C20 H20 0.9300 .
C21 C22 1.422(8) .
C21 C24 1.509(9) .
C22 C23 1.448(9) .
C22 H22 0.9300 .
C23 H23 0.9300 .
C24 N4 1.191(7) .
C24 H24 0.9300 .
Zn2 N3 2.037(4) .
Zn2 N3 2.037(4) 2
Zn2 N3 2.037(4) 4
Zn2 N3 2.037(4) 3
Zn2 O1S 2.44(4) .
N3 C29 1.359(6) 3
N3 C27 1.375(6) .
C25 C26 1.359(6) .
C25 C29 1.446(7) 3
C25 H25 0.9300 .
C26 C27 1.415(7) .
C26 H26 0.9300 .
C27 C28 1.390(7) .
C28 C29 1.390(7) .
C28 C30 1.519(8) .
C30 C31 1.385(9) .
C30 C35 1.400(8) .
C31 C32 1.390(9) .
C31 H31 0.9300 .
C32 C33 1.401(8) .
C32 H32 0.9300 .
C33 C34 1.357(7) .
C33 C36 1.488(8) .
C34 C35 1.392(7) .
C34 H34 0.9300 .
C35 H35 0.9300 .
C36 N5 1.244(6) .
C36 H36 0.9300 .
N4 C43 1.450(6) .
N5 C44 1.443(6) .
N6 C45 1.468(6) .
C37 C42 1.382(8) .
C37 C38 1.411(8) .
C37 C43 1.492(8) .
C38 C39 1.375(9) .
C38 O1 1.379(7) .
C39 C40 1.364(8) .
C39 C44 1.499(9) .
C40 O2 1.424(7) .
C40 C41 1.473(8) .
C41 C42 1.378(7) .
C41 C45 1.490(7) .
C42 O3 1.350(6) .
C43 H43A 0.9700 .
C43 H43B 0.9700 .
C44 H44A 0.9700 .
C44 H44B 0.9700 .
C45 H45A 0.9700 .
C45 H45B 0.9700 .
O1 C1A 1.448(5) .
C1A C2A 1.523(8) .
C1A H1AA 0.9700 .
C1A H1AB 0.9700 .
C2A C3A 1.629(10) .
C2A H2AA 0.9700 .
C2A H2AB 0.9700 .
C3A C4A 1.46(2) .
C3A C5A 1.950(9) .
C4A C5A 1.69(2) .
C4A H4AA 0.9700 .
C4A H4AB 0.9700 .
C5A C6A 1.5149(2) .
C6A C7A 1.5418(2) .
C6A H6AA 0.9700 .
C6A H6AB 0.9700 .
C7A C8A 1.56314(19) .
C7A H7AA 0.9700 .
C7A H7AB 0.9700 .
C8A H8AA 1.1322 .
C8A H8AB 1.1322 .
C8A H8AC 1.1322 .
O2 C1B 1.401(5) .
C1B C2B 1.474(7) .
C1B H1BA 0.9700 .
C1B H1BB 0.9700 .
C2B C3B 1.612(9) .
C2B H2BA 0.9700 .
C2B H2BB 0.9700 .
C3B C4B 1.609(9) .
C3B H3BA 0.9700 .
C3B H3BB 0.9700 .
C4B C5B 1.53851(18) .
C4B H4BA 0.9700 .
C4B H4BB 0.9700 .
C5B C6B 1.46986(18) .
C5B H5BA 0.9700 .
C5B H5BB 0.9700 .
C6B C7B 1.523(17) .
C6B H6BA 0.9700 .
C6B H6BB 0.9700 .
C7B C8B 1.10(5) .
C7B H7BA 0.9700 .
C7B H7BB 0.9700 .
C8B H8BA 0.9957 .
C8B H8BB 0.9966 .
C8B H8BC 0.9937 .
O3 C1C 1.474(7) .
C1C C2C 1.476(9) .
C1C H1CA 0.9700 .
C1C H1CB 0.9700 .
C2C C3C 1.582(11) .
C2C H2CA 0.9700 .
C2C H2CB 0.9700 .
C3C C4C 1.500(10) .
C3C H3CA 0.9700 .
C3C H3CB 0.9700 .
C4C C5C 1.5643(2) .
C4C H4CA 0.9700 .
C4C H4CB 0.9700 .
C5C C6C 1.4999(3) .
C5C H5CA 0.9700 .
C5C H5CB 0.9700 .
C6C C7C 1.51772(18) .
C6C H6CA 0.9700 .
C6C H6CB 0.9700 .
C7C C8C 1.5181(3) .
C7C H7CA 0.9700 .
C7C H7CB 0.9700 .
C8C H8CA 1.0311 .
C8C H8CB 1.0311 .
C8C H8CC 1.0311 .
N1L C2L 1.40358(16) 6_556
N1L C2L 1.40365(17) .
N1L C5L 1.55(3) .
N1L C5L 1.55(3) 6_556
N1L C4L 1.60(4) .
N1L C4L 1.60(4) 6_556
C1L C4L 1.25(4) .
C1L C3L 1.24(4) .
C1L C6L 1.84(4) 6_556
C1L C7L 1.774(12) .
C1L C2L 1.79(3) .
C2L C4L 1.00(3) .
C2L C5L 1.19(2) 6_556
C2L C3L 1.36831(19) .
C2L C6L 1.92(3) .
C2L C5L 1.98(3) .
C3L C7L 1.13579(14) .
C3L C6L 1.34(3) .
C3L C4L 1.56(3) .
C3L C5L 1.67(2) 6_556
C3L C3L 1.9827(2) 6_556
C4L C5L 1.38(3) .
C4L C6L 1.93(5) 6_556
C4L C5L 2.02(4) 6_556
C5L C6L 1.23(3) 6_556
C6L C7L 1.61(3) .
C7L C8L 1.5186(2) .
C8L C9L 0.97(5) .
C8L C9L 0.97(5) 6_556
C8L C10L 1.9117(3) 6_556
C8L C10L 1.9119(3) .
C9L C9L 1.40(8) 6_556
C9L C10L 1.62(4) .
C9L C10L 1.64(4) 6_556
C9L C12L 2.02(4) .
C10L C12L 1.23416(18) .
C10L C11L 1.34(8) 5_456
C10L C11L 1.61(7) .
C11L C12L 1.30(8) .
C12L C12L 1.14534(15) 2_455

loop_
_geom_torsion_atom_site_label_1
_geom_torsion_atom_site_label_2
_geom_torsion_atom_site_label_3
_geom_torsion_atom_site_label_4
_geom_torsion
_geom_torsion_site_symmetry_1
_geom_torsion_site_symmetry_4
C4 N1 C1 C10 177.5(8) . 6_556
Zn1 N1 C1 C10 4.2(13) . 6_556
C4 N1 C1 C2 4.2(10) . .
Zn1 N1 C1 C2 -169.0(6) . .
N1 C1 C2 C3 -5.5(11) . .
C10 C1 C2 C3 -178.6(9) 6_556 .
C1 C2 C3 C4 4.2(11) . .
C1 N1 C4 C5 177.7(8) . .
Zn1 N1 C4 C5 -9.1(12) . .
C1 N1 C4 C3 -1.8(10) . .
Zn1 N1 C4 C3 171.3(6) . .
C2 C3 C4 N1 -1.6(11) . .
C2 C3 C4 C5 178.9(9) . .
N1 C4 C5 C6 2.2(15) . .
C3 C4 C5 C6 -178.3(9) . .
N1 C4 C5 C18 169.6(9) . .
C3 C4 C5 C18 -10.9(14) . .
C9 N2 C6 C5 178.2(9) . .
Zn1 N2 C6 C5 10.0(13) . .
C9 N2 C6 C7 0.2(10) . .
Zn1 N2 C6 C7 -168.1(6) . .
C4 C5 C6 N2 -2.7(15) . .
C18 C5 C6 N2 -170.1(9) . .
C4 C5 C6 C7 175.0(10) . .
C18 C5 C6 C7 7.6(14) . .
N2 C6 C7 C8 -0.1(11) . .
C5 C6 C7 C8 -178.1(9) . .
C6 C7 C8 C9 0.0(11) . .
C6 N2 C9 C10 -179.2(8) . .
Zn1 N2 C9 C10 -10.6(12) . .
C6 N2 C9 C8 -0.2(10) . .
Zn1 N2 C9 C8 168.5(6) . .
C7 C8 C9 N2 0.1(11) . .
C7 C8 C9 C10 179.2(9) . .
N2 C9 C10 C1 -2.7(15) . 6_556
C8 C9 C10 C1 178.3(9) . 6_556
N2 C9 C10 C11 176.0(9) . .
C8 C9 C10 C11 -2.9(13) . .
C9 C10 C11 C16 108.5(10) . .
C1 C10 C11 C16 -72.6(11) 6_556 .
C9 C10 C11 C12 -69.4(12) . .
C1 C10 C11 C12 109.5(9) 6_556 .
C16 C11 C12 C13 1.0(14) . .
C10 C11 C12 C13 179.0(6) . .
C11 C12 C13 C14 -1.7(13) . .
C12 C13 C14 C15 1.9(13) . .
C12 C13 C14 C17 -176.2(6) . 7_556
C13 C14 C15 C16 -1.5(12) . .
C17 C14 C15 C16 176.6(6) 7_556 .
C12 C11 C16 C15 -0.6(14) . .
C10 C11 C16 C15 -178.4(7) . .
C14 C15 C16 C11 0.8(12) . .
C4 C5 C18 C23 110.8(9) . .
C6 C5 C18 C23 -80.0(10) . .
C4 C5 C18 C19 -61.5(12) . .
C6 C5 C18 C19 107.7(10) . .
C23 C18 C19 C20 3.8(15) . .
C5 C18 C19 C20 175.4(6) . .
C18 C19 C20 C21 -1.4(13) . .
C19 C20 C21 C22 -2.0(12) . .
C19 C20 C21 C24 -176.3(6) . .
C20 C21 C22 C23 3.1(10) . .
C24 C21 C22 C23 177.6(6) . .
C19 C18 C23 C22 -2.8(14) . .
C5 C18 C23 C22 -174.7(6) . .
C21 C22 C23 C18 -0.7(11) . .
C20 C21 C24 N4 177.7(8) . .
C22 C21 C24 N4 3.2(10) . .
C29 C25 C26 C27 0.0(8) 3 .
C29 N3 C27 C28 179.0(6) 3 .
Zn2 N3 C27 C28 3.9(10) . .
C29 N3 C27 C26 0.0(8) 3 .
Zn2 N3 C27 C26 -175.1(5) . .
C25 C26 C27 N3 0.0(8) . .
C25 C26 C27 C28 -179.0(7) . .
N3 C27 C28 C29 0.9(11) . .
C26 C27 C28 C29 179.8(7) . .
N3 C27 C28 C30 -179.7(7) . .
C26 C27 C28 C30 -0.8(11) . .
C27 C28 C29 N3 0.3(12) . 4
C30 C28 C29 N3 -179.1(7) . 4
C27 C28 C29 C25 178.8(7) . 4
C30 C28 C29 C25 -0.7(11) . 4
C29 C28 C30 C31 109.5(8) . .
C27 C28 C30 C31 -70.0(8) . .
C29 C28 C30 C35 -72.0(8) . .
C27 C28 C30 C35 108.5(7) . .
C35 C30 C31 C32 1.4(10) . .
C28 C30 C31 C32 179.9(6) . .
C30 C31 C32 C33 -2.7(10) . .
C31 C32 C33 C34 2.1(10) . .
C31 C32 C33 C36 -178.2(6) . .
C32 C33 C34 C35 -0.2(9) . .
C36 C33 C34 C35 -179.9(5) . .
C33 C34 C35 C30 -1.1(9) . .
C31 C30 C35 C34 0.5(9) . .
C28 C30 C35 C34 -178.1(5) . .
C34 C33 C36 N5 -0.2(10) . .
C32 C33 C36 N5 -179.9(6) . .
C21 C24 N4 C43 -175.0(5) . .
C33 C36 N5 C44 -176.2(5) . .
C14 C17 N6 C45 -172.8(6) 7_556 .
C42 C37 C38 C39 3.7(8) . .
C43 C37 C38 C39 -174.6(4) . .
C42 C37 C38 O1 179.0(4) . .
C43 C37 C38 O1 0.7(6) . .
O1 C38 C39 C40 -179.3(4) . .
C37 C38 C39 C40 -3.9(7) . .
O1 C38 C39 C44 -4.0(7) . .
C37 C38 C39 C44 171.4(5) . .
C38 C39 C40 O2 179.1(4) . .
C44 C39 C40 O2 3.5(7) . .
C38 C39 C40 C41 3.1(7) . .
C44 C39 C40 C41 -172.5(4) . .
C39 C40 C41 C42 -2.3(7) . .
O2 C40 C41 C42 -178.6(4) . .
C39 C40 C41 C45 173.1(5) . .
O2 C40 C41 C45 -3.2(6) . .
C40 C41 C42 O3 177.1(4) . .
C45 C41 C42 O3 1.6(6) . .
C40 C41 C42 C37 1.9(7) . .
C45 C41 C42 C37 -173.7(5) . .
C38 C37 C42 O3 -177.7(4) . .
C43 C37 C42 O3 0.6(7) . .
C38 C37 C42 C41 -2.5(7) . .
C43 C37 C42 C41 175.8(4) . .
C24 N4 C43 C37 125.6(8) . .
C42 C37 C43 N4 102.9(6) . .
C38 C37 C43 N4 -78.8(6) . .
C36 N5 C44 C39 127.7(7) . .
C40 C39 C44 N5 -77.1(6) . .
C38 C39 C44 N5 107.9(6) . .
C17 N6 C45 C41 121.3(7) . .
C42 C41 C45 N6 -77.4(6) . .
C40 C41 C45 N6 107.4(5) . .
C39 C38 O1 C1A -76.1(6) . .
C37 C38 O1 C1A 108.1(5) . .
C38 O1 C1A C2A 179.6(7) . .
O1 C1A C2A C3A 177.3(6) . .
C1A C2A C3A C4A -176.5(12) . .
C1A C2A C3A C5A 157.7(15) . .
C2A C3A C4A C5A -163.9(8) . .
C3A C4A C5A C6A -176.7(10) . .
C4A C5A C6A C7A -163.0(8) . .
C3A C5A C6A C7A -166.5(5) . .
C5A C6A C7A C8A 133.134(8) . .
C39 C40 O2 C1B 103.4(5) . .
C41 C40 O2 C1B -80.1(5) . .
C40 O2 C1B C2B 179.1(6) . .
O2 C1B C2B C3B -178.1(6) . .
C1B C2B C3B C4B 178.0(6) . .
C2B C3B C4B C5B -153.3(6) . .
C3B C4B C5B C6B -170.0(3) . .
C4B C5B C6B C7B -165.5(4) . .
C5B C6B C7B C8B -31(3) . .
C41 C42 O3 C1C 109.3(5) . .
C37 C42 O3 C1C -75.4(6) . .
C42 O3 C1C C2C 173.7(7) . .
O3 C1C C2C C3C -179.1(7) . .
C1C C2C C3C C4C -116.6(16) . .
C2C C3C C4C C5C -59.4(17) . .
C3C C4C C5C C6C -149.8(5) . .
C4C C5C C6C C7C 109.688(1) . .
C5C C6C C7C C8C 178.610(1) . .
C2L N1L C2L C4L -72.5(19) 6_556 .
C5L N1L C2L C4L -29(2) . .
C5L N1L C2L C4L -140(2) 6_556 .
C4L N1L C2L C4L -108(3) 6_556 .
Zn1 N1L C2L C4L 107.5(19) . .
C2L N1L C2L C5L 67.9(12) 6_556 6_556
C5L N1L C2L C5L 111.1(18) . 6_556
C4L N1L C2L C5L 140(2) . 6_556
C4L N1L C2L C5L 31.9(16) 6_556 6_556
Zn1 N1L C2L C5L -112.1(12) . 6_556
C2L N1L C2L C3L 1.275(1) 6_556 .
C5L N1L C2L C3L 44.5(8) . .
C5L N1L C2L C3L -66.6(12) 6_556 .
C4L N1L C2L C3L 73.7(19) . .
C4L N1L C2L C3L -34.7(12) 6_556 .
Zn1 N1L C2L C3L -178.721(1) . .
C2L N1L C2L C1L -50.2(6) 6_556 .
C5L N1L C2L C1L -6.9(10) . .
C5L N1L C2L C1L -118.1(13) 6_556 .
C4L N1L C2L C1L 22(2) . .
C4L N1L C2L C1L -86.2(11) 6_556 .
Zn1 N1L C2L C1L 129.9(6) . .
C2L N1L C2L C6L 45.8(10) 6_556 .
C5L N1L C2L C6L 89.0(13) . .
C5L N1L C2L C6L -22.1(16) 6_556 .
C4L N1L C2L C6L 118(2) . .
C4L N1L C2L C6L 9.8(16) 6_556 .
Zn1 N1L C2L C6L -134.2(10) . .
C2L N1L C2L C5L -43.2(8) 6_556 .
C5L N1L C2L C5L -111.1(18) 6_556 .
C4L N1L C2L C5L 29(2) . .
C4L N1L C2L C5L -79.2(13) 6_556 .
Zn1 N1L C2L C5L 136.8(8) . .
C3L C1L C2L C4L 144(3) . .
C6L C1L C2L C4L 59(3) 6_556 .
C7L C1L C2L C4L 111(3) . .
C4L C1L C2L C5L -121(3) . 6_556
C3L C1L C2L C5L 23(3) . 6_556
C6L C1L C2L C5L -62(3) 6_556 6_556
C7L C1L C2L C5L -10(3) . 6_556
C4L C1L C2L C3L -144(3) . .
C6L C1L C2L C3L -84.4(11) 6_556 .
C7L C1L C2L C3L -32.89(2) . .
C4L C1L C2L N1L -34(3) . .
C3L C1L C2L N1L 109.7(15) . .
C6L C1L C2L N1L 25.3(16) 6_556 .
C7L C1L C2L N1L 76.8(14) . .
C4L C1L C2L C6L -139(3) . .
C3L C1L C2L C6L 4.3(13) . .
C6L C1L C2L C6L -80.1(16) 6_556 .
C7L C1L C2L C6L -28.6(13) . .
C4L C1L C2L C5L -40(3) . .
C3L C1L C2L C5L 103.8(12) . .
C6L C1L C2L C5L 19.5(15) 6_556 .
C7L C1L C2L C5L 71.0(12) . .
C4L C1L C3L C7L -105(2) . .
C6L C1L C3L C7L -29.4(12) 6_556 .
C2L C1L C3L C7L -123.78(3) . .
C4L C1L C3L C2L 19(2) . .
C6L C1L C3L C2L 94.4(12) 6_556 .
C7L C1L C3L C2L 123.78(4) . .
C6L C1L C3L C4L 75(2) 6_556 .
C7L C1L C3L C4L 105(2) . .
C2L C1L C3L C4L -19(2) . .
C4L C1L C3L C5L 2(4) . 6_556
C6L C1L C3L C5L 77(2) 6_556 6_556
C7L C1L C3L C5L 106.6(18) . 6_556
C2L C1L C3L C5L -17.2(18) . 6_556
C4L C1L C3L C3L -75(2) . 6_556
C6L C1L C3L C3L 0.0(12) 6_556 6_556
C7L C1L C3L C3L 29.39(10) . 6_556
C2L C1L C3L C3L -94.39(12) . 6_556
C4L C2L C3L C7L 71(2) . .
C5L C2L C3L C7L -65.7(12) 6_556 .
N1L C2L C3L C7L -2.976(1) . .
C1L C2L C3L C7L 95.1(17) . .
C6L C2L C3L C7L -78.8(13) . .
C5L C2L C3L C7L 30.4(6) . .
C4L C2L C3L C1L -24(3) . .
C5L C2L C3L C1L -161(2) 6_556 .
N1L C2L C3L C1L -98.1(16) . .
C6L C2L C3L C1L -173.9(19) . .
C5L C2L C3L C1L -64.6(18) . .
C4L C2L C3L C6L 150(2) . .
C5L C2L C3L C6L 13.1(19) 6_556 .
N1L C2L C3L C6L 75.8(13) . .
C1L C2L C3L C6L 173.9(19) . .
C5L C2L C3L C6L 109.2(15) . .
C5L C2L C3L C4L -136.9(19) 6_556 .
N1L C2L C3L C4L -74(2) . .
C1L C2L C3L C4L 24(3) . .
C6L C2L C3L C4L -150(2) . .
C5L C2L C3L C4L -41(2) . .
C4L C2L C3L C5L 136.9(19) . 6_556
N1L C2L C3L C5L 62.7(12) . 6_556
C1L C2L C3L C5L 161(2) . 6_556
C6L C2L C3L C5L -13.1(19) . 6_556
C5L C2L C3L C5L 96.1(13) . 6_556
C4L C2L C3L C3L 72(2) . 6_556
C5L C2L C3L C3L -65.0(12) 6_556 6_556
N1L C2L C3L C3L -2.274(1) . 6_556
C1L C2L C3L C3L 95.8(17) . 6_556
C6L C2L C3L C3L -78.1(13) . 6_556
C5L C2L C3L C3L 31.1(6) . 6_556
C5L C2L C4L C1L 93(3) 6_556 .
C3L C2L C4L C1L 25(2) . .
N1L C2L C4L C1L 150(2) . .
C6L C2L C4L C1L 48(3) . .
C5L C2L C4L C1L 114(4) . .
C5L C2L C4L C5L -21(4) 6_556 .
C3L C2L C4L C5L -90(3) . .
N1L C2L C4L C5L 36(3) . .
C1L C2L C4L C5L -114(4) . .
C6L C2L C4L C5L -66(4) . .
C5L C2L C4L C3L 68(3) 6_556 .
N1L C2L C4L C3L 125.6(5) . .
C1L C2L C4L C3L -25(2) . .
C6L C2L C4L C3L 23.7(18) . .
C5L C2L C4L C3L 90(3) . .
C5L C2L C4L N1L -57(3) 6_556 .
C3L C2L C4L N1L -125.6(5) . .
C1L C2L C4L N1L -150(2) . .
C6L C2L C4L N1L -102.0(16) . .
C5L C2L C4L N1L -36(3) . .
C5L C2L C4L C6L 22(5) 6_556 6_556
C3L C2L C4L C6L -47(3) . 6_556
N1L C2L C4L C6L 79(3) . 6_556
C1L C2L C4L C6L -71(3) . 6_556
C6L C2L C4L C6L -23(4) . 6_556
C5L C2L C4L C6L 43(2) . 6_556
C3L C2L C4L C5L -68(3) . 6_556
N1L C2L C4L C5L 57(3) . 6_556
C1L C2L C4L C5L -93(3) . 6_556
C6L C2L C4L C5L -45(2) . 6_556
C5L C2L C4L C5L 21(4) . 6_556
C3L C1L C4L C2L -28(3) . .
C6L C1L C4L C2L -117(3) 6_556 .
C7L C1L C4L C2L -66(3) . .
C3L C1L C4L C5L 91(3) . .
C6L C1L C4L C5L 1(3) 6_556 .
C7L C1L C4L C5L 53(4) . .
C2L C1L C4L C5L 118(4) . .
C6L C1L C4L C3L -89.5(12) 6_556 .
C7L C1L C4L C3L -38.0(6) . .
C2L C1L C4L C3L 28(3) . .
C3L C1L C4L N1L 28(8) . .
C6L C1L C4L N1L -61(8) 6_556 .
C7L C1L C4L N1L -10(9) . .
C2L C1L C4L N1L 56(6) . .
C3L C1L C4L C6L 89.5(12) . 6_556
C7L C1L C4L C6L 51.5(15) . 6_556
C2L C1L C4L C6L 117(3) . 6_556
C3L C1L C4L C5L -1(3) . 6_556
C6L C1L C4L C5L -91(3) 6_556 6_556
C7L C1L C4L C5L -39(3) . 6_556
C2L C1L C4L C5L 26.3(14) . 6_556
C7L C3L C4L C2L -125.5(15) . .
C1L C3L C4L C2L 149(4) . .
C6L C3L C4L C2L -37(3) . .
C5L C3L C4L C2L -29.7(13) 6_556 .
C3L C3L C4L C2L -107.2(17) 6_556 .
C7L C3L C4L C1L 86(3) . .
C6L C3L C4L C1L 175(2) . .
C2L C3L C4L C1L -149(4) . .
C5L C3L C4L C1L -178(3) 6_556 .
C3L C3L C4L C1L 104(3) 6_556 .
C7L C3L C4L C5L -16(3) . .
C1L C3L C4L C5L -102(4) . .
C6L C3L C4L C5L 72(3) . .
C2L C3L C4L C5L 109(3) . .
C5L C3L C4L C5L 79(2) 6_556 .
C3L C3L C4L C5L 2(2) 6_556 .
C7L C3L C4L N1L -79.8(16) . .
C1L C3L C4L N1L -166(4) . .
C6L C3L C4L N1L 9(3) . .
C2L C3L C4L N1L 45.7(12) . .
C5L C3L C4L N1L 16.0(12) 6_556 .
C3L C3L C4L N1L -61.4(15) 6_556 .
C7L C3L C4L C6L 14.0(15) . 6_556
C1L C3L C4L C6L -72(3) . 6_556
C6L C3L C4L C6L 102.8(17) . 6_556
C2L C3L C4L C6L 139(3) . 6_556
C5L C3L C4L C6L 109.8(18) 6_556 6_556
C3L C3L C4L C6L 32.3(12) 6_556 6_556
C7L C3L C4L C5L -95.8(10) . 6_556
C1L C3L C4L C5L 178(3) . 6_556
C6L C3L C4L C5L -7(2) . 6_556
C2L C3L C4L C5L 29.7(13) . 6_556
C3L C3L C4L C5L -77.5(10) 6_556 6_556
C2L N1L C4L C2L 112.2(15) 6_556 .
C5L N1L C4L C2L 142(3) . .
C5L N1L C4L C2L 28.5(14) 6_556 .
C4L N1L C4L C2L 75.6(15) 6_556 .
Zn1 N1L C4L C2L -104.4(15) . .
C2L N1L C4L C1L 45(8) 6_556 .
C2L N1L C4L C1L -68(8) . .
C5L N1L C4L C1L 74(8) . .
C5L N1L C4L C1L -39(8) 6_556 .
C4L N1L C4L C1L 8(7) 6_556 .
Zn1 N1L C4L C1L -172(7) . .
C2L N1L C4L C5L -29.6(15) 6_556 .
C2L N1L C4L C5L -142(3) . .
C5L N1L C4L C5L -113(2) 6_556 .
C4L N1L C4L C5L -66.3(15) 6_556 .
Zn1 N1L C4L C5L 113.7(16) . .
C2L N1L C4L C3L 66.6(16) 6_556 .
C2L N1L C4L C3L -45.6(12) . .
C5L N1L C4L C3L 96(2) . .
C5L N1L C4L C3L -17.1(14) 6_556 .
C4L N1L C4L C3L 30.0(8) 6_556 .
Zn1 N1L C4L C3L -150.0(8) . .
C2L N1L C4L C6L -9.4(15) 6_556 6_556
C2L N1L C4L C6L -122(2) . 6_556
C5L N1L C4L C6L 20.2(16) . 6_556
C5L N1L C4L C6L -93.2(18) 6_556 6_556
C4L N1L C4L C6L -46.1(13) 6_556 6_556
Zn1 N1L C4L C6L 133.9(13) . 6_556
C2L N1L C4L C5L 83.8(10) 6_556 6_556
C2L N1L C4L C5L -28.5(14) . 6_556
C5L N1L C4L C5L 113(2) . 6_556
C4L N1L C4L C5L 47.1(11) 6_556 6_556
Zn1 N1L C4L C5L -132.9(11) . 6_556
C2L C4L C5L C2L 4(4) . 6_556
C1L C4L C5L C2L -110(4) . 6_556
C3L C4L C5L C2L -58(3) . 6_556
N1L C4L C5L C2L 38.8(19) . 6_556
C6L C4L C5L C2L -108(3) 6_556 6_556
C5L C4L C5L C2L -5(3) 6_556 6_556
C2L C4L C5L C6L 112(3) . 6_556
C1L C4L C5L C6L -2(4) . 6_556
C3L C4L C5L C6L 51(3) . 6_556
N1L C4L C5L C6L 147(2) . 6_556
C5L C4L C5L C6L 103(2) 6_556 6_556
C2L C4L C5L N1L -35(2) . .
C1L C4L C5L N1L -149(4) . .
C3L C4L C5L N1L -96.6(19) . .
C6L C4L C5L N1L -147(2) 6_556 .
C5L C4L C5L N1L -44.1(14) 6_556 .
C2L C4L C5L C3L 59(3) . 6_556
C1L C4L C5L C3L -55(4) . 6_556
C3L C4L C5L C3L -2(3) . 6_556
N1L C4L C5L C3L 94.3(14) . 6_556
C6L C4L C5L C3L -52.9(19) 6_556 6_556
C5L C4L C5L C3L 50(2) 6_556 6_556
C1L C4L C5L C2L -114(5) . .
C3L C4L C5L C2L -61(2) . .
N1L C4L C5L C2L 35(2) . .
C6L C4L C5L C2L -112(3) 6_556 .
C5L C4L C5L C2L -8.9(18) 6_556 .
C2L C4L C5L C4L 10(4) . 6_556
C1L C4L C5L C4L -103(3) . 6_556
C3L C4L C5L C4L -51(3) . 6_556
N1L C4L C5L C4L 45.5(17) . 6_556
C6L C4L C5L C4L -102(3) 6_556 6_556
C5L C4L C5L C4L 1(3) 6_556 6_556
C2L N1L C5L C2L -115.2(9) . 6_556
C5L N1L C5L C2L -70.9(9) 6_556 6_556
C4L N1L C5L C2L -138(2) . 6_556
C4L N1L C5L C2L -23.6(13) 6_556 6_556
Zn1 N1L C5L C2L 109.1(9) . 6_556
C2L N1L C5L C6L 73(4) 6_556 6_556
C2L N1L C5L C6L -42(4) . 6_556
C5L N1L C5L C6L 2(3) 6_556 6_556
C4L N1L C5L C6L -65(4) . 6_556
C4L N1L C5L C6L 50(4) 6_556 6_556
Zn1 N1L C5L C6L -178(3) . 6_556
C2L N1L C5L C4L 138(2) 6_556 .
C2L N1L C5L C4L 22.5(16) . .
C5L N1L C5L C4L 66.8(17) 6_556 .
C4L N1L C5L C4L 114(2) 6_556 .
Zn1 N1L C5L C4L -113.2(17) . .
C2L N1L C5L C3L 39.5(6) 6_556 6_556
C2L N1L C5L C3L -75.8(9) . 6_556
C5L N1L C5L C3L -31.5(5) 6_556 6_556
C4L N1L C5L C3L -98(2) . 6_556
C4L N1L C5L C3L 15.9(12) 6_556 6_556
Zn1 N1L C5L C3L 148.5(5) . 6_556
C2L N1L C5L C2L 115.2(9) 6_556 .
C5L N1L C5L C2L 44.3(6) 6_556 .
C4L N1L C5L C2L -22.5(16) . .
C4L N1L C5L C2L 91.7(13) 6_556 .
Zn1 N1L C5L C2L -135.7(6) . .
C2L N1L C5L C4L 23.6(13) 6_556 6_556
C2L N1L C5L C4L -91.7(13) . 6_556
C5L N1L C5L C4L -47.4(12) 6_556 6_556
C4L N1L C5L C4L -114(2) . 6_556
Zn1 N1L C5L C4L 132.6(12) . 6_556
C7L C3L C6L C5L 111.7(19) . 6_556
C2L C3L C6L C5L -12.7(18) . 6_556
C4L C3L C6L C5L 9(3) . 6_556
C3L C3L C6L C5L 82.1(18) 6_556 6_556
C2L C3L C6L C7L -124.5(3) . .
C4L C3L C6L C7L -102.3(18) . .
C5L C3L C6L C7L -111.7(19) 6_556 .
C3L C3L C6L C7L -29.62(16) 6_556 .
C7L C3L C6L C1L 29.6(12) . 6_556
C2L C3L C6L C1L -94.8(15) . 6_556
C4L C3L C6L C1L -73(3) . 6_556
C5L C3L C6L C1L -82(2) 6_556 6_556
C3L C3L C6L C1L 0.0(11) 6_556 6_556
C7L C3L C6L C2L 124.5(3) . .
C4L C3L C6L C2L 22.2(18) . .
C5L C3L C6L C2L 12.7(18) 6_556 .
C3L C3L C6L C2L 94.8(3) 6_556 .
C7L C3L C6L C4L 67.2(15) . 6_556
C2L C3L C6L C4L -57.3(16) . 6_556
C4L C3L C6L C4L -35(3) . 6_556
C5L C3L C6L C4L -44.5(17) 6_556 6_556
C3L C3L C6L C4L 37.6(14) 6_556 6_556
C1L C3L C7L C3L 91.1(8) . 6_556
C6L C3L C7L C3L -82.3(16) . 6_556
C2L C3L C7L C3L 1.433(2) . 6_556
C4L C3L C7L C3L 39.7(14) . 6_556
C5L C3L C7L C3L -39.2(9) 6_556 6_556
C1L C3L C7L C8L -88.9(8) . .
C6L C3L C7L C8L 97.7(16) . .
C2L C3L C7L C8L -178.562(1) . .
C4L C3L C7L C8L -140.3(14) . .
C5L C3L C7L C8L 140.8(9) 6_556 .
C3L C3L C7L C8L -179.995(2) 6_556 .
C1L C3L C7L C6L 34.8(14) . 6_556
C6L C3L C7L C6L -139(3) . 6_556
C2L C3L C7L C6L -54.9(12) . 6_556
C4L C3L C7L C6L -16.6(19) . 6_556
C5L C3L C7L C6L -95.6(18) 6_556 6_556
C3L C3L C7L C6L -56.3(12) 6_556 6_556
C1L C3L C7L C6L 173.4(17) . .
C2L C3L C7L C6L 83.8(16) . .
C4L C3L C7L C6L 122(2) . .
C5L C3L C7L C6L 43.1(15) 6_556 .
C3L C3L C7L C6L 82.3(16) 6_556 .
C6L C3L C7L C1L -173.4(17) . .
C2L C3L C7L C1L -89.7(8) . .
C4L C3L C7L C1L -51.4(15) . .
C5L C3L C7L C1L -130.3(12) 6_556 .
C3L C3L C7L C1L -91.1(8) 6_556 .
C1L C3L C7L C1L 140.2(7) . 6_556
C6L C3L C7L C1L -33(2) . 6_556
C2L C3L C7L C1L 50.5(15) . 6_556
C4L C3L C7L C1L 88.8(18) . 6_556
C5L C3L C7L C1L 9.8(17) 6_556 6_556
C3L C3L C7L C1L 49.1(15) 6_556 6_556
C5L C6L C7L C3L -68(2) 6_556 .
C1L C6L C7L C3L -146.3(16) 6_556 .
C2L C6L C7L C3L -37.1(5) . .
C4L C6L C7L C3L -107.0(19) 6_556 .
C5L C6L C7L C3L 53(2) 6_556 6_556
C3L C6L C7L C3L 120.4(8) . 6_556
C1L C6L C7L C3L -25.9(11) 6_556 6_556
C2L C6L C7L C3L 83.3(7) . 6_556
C4L C6L C7L C3L 13.4(15) 6_556 6_556
C5L C6L C7L C8L -179.0(17) 6_556 .
C3L C6L C7L C8L -111.2(9) . .
C1L C6L C7L C8L 102.6(9) 6_556 .
C2L C6L C7L C8L -148.3(5) . .
C4L C6L C7L C8L 141.8(13) 6_556 .
C5L C6L C7L C6L 1.0(17) 6_556 6_556
C3L C6L C7L C6L 68.8(9) . 6_556
C1L C6L C7L C6L -77.4(9) 6_556 6_556
C2L C6L C7L C6L 31.7(5) . 6_556
C4L C6L C7L C6L -38.2(13) 6_556 6_556
C5L C6L C7L C1L -63(2) 6_556 .
C3L C6L C7L C1L 4.6(13) . .
C1L C6L C7L C1L -141.6(4) 6_556 .
C2L C6L C7L C1L -32.5(11) . .
C4L C6L C7L C1L -102.4(15) 6_556 .
C5L C6L C7L C1L 78(2) 6_556 6_556
C3L C6L C7L C1L 146.3(16) . 6_556
C2L C6L C7L C1L 109.2(13) . 6_556
C4L C6L C7L C1L 39.3(14) 6_556 6_556
C4L C1L C7L C3L 71(3) . .
C6L C1L C7L C3L 142.2(15) 6_556 .
C2L C1L C7L C3L 40.7(6) . .
C4L C1L C7L C3L -41(4) . 6_556
C3L C1L C7L C3L -112.5(11) . 6_556
C6L C1L C7L C3L 29.7(17) 6_556 6_556
C2L C1L C7L C3L -71.8(17) . 6_556
C4L C1L C7L C8L -177(3) . .
C3L C1L C7L C8L 111.97(10) . .
C6L C1L C7L C8L -105.8(15) 6_556 .
C2L C1L C7L C8L 152.7(5) . .
C4L C1L C7L C6L -71(3) . 6_556
C3L C1L C7L C6L -142.2(15) . 6_556
C2L C1L C7L C6L -101.5(17) . 6_556
C4L C1L C7L C6L 66(4) . .
C3L C1L C7L C6L -5.5(14) . .
C6L C1L C7L C6L 137(3) 6_556 .
C2L C1L C7L C6L 35.2(18) . .
C4L C1L C7L C1L 3(3) . 6_556
C3L C1L C7L C1L -68.02(8) . 6_556
C6L C1L C7L C1L 74.2(15) 6_556 6_556
C2L C1L C7L C1L -27.3(5) . 6_556
C3L C7L C8L C9L 124(3) . .
C3L C7L C8L C9L -56(3) 6_556 .
C6L C7L C8L C9L 5(3) 6_556 .
C6L C7L C8L C9L -175(3) . .
C1L C7L C8L C9L 76(4) . .
C1L C7L C8L C9L -104(4) 6_556 .
C3L C7L C8L C9L -56(3) . 6_556
C3L C7L C8L C9L 124(3) 6_556 6_556
C6L C7L C8L C9L -175(3) 6_556 6_556
C6L C7L C8L C9L 5(3) . 6_556
C1L C7L C8L C9L -104(4) . 6_556
C1L C7L C8L C9L 76(4) 6_556 6_556
C3L C7L C8L C10L -145.383(7) . 6_556
C3L C7L C8L C10L 34.622(6) 6_556 6_556
C6L C7L C8L C10L 96.1(11) 6_556 6_556
C6L C7L C8L C10L -83.9(11) . 6_556
C1L C7L C8L C10L 166.9(18) . 6_556
C1L C7L C8L C10L -13.1(18) 6_556 6_556
C3L C7L C8L C10L 34.617(7) . .
C3L C7L C8L C10L -145.378(6) 6_556 .
C6L C7L C8L C10L -83.9(11) 6_556 .
C6L C7L C8L C10L 96.1(11) . .
C1L C7L C8L C10L -13.1(18) . .
C1L C7L C8L C10L 166.9(18) 6_556 .
C7L C8L C9L C9L 179.99(2) . 6_556
C10L C8L C9L C9L 49.7(16) 6_556 6_556
C10L C8L C9L C9L -50.3(16) . 6_556
C9L C8L C9L C10L 50.3(16) 6_556 .
C7L C8L C9L C10L -129.7(16) . .
C10L C8L C9L C10L 100(2) 6_556 .
C9L C8L C9L C10L -49.7(16) 6_556 6_556
C7L C8L C9L C10L 130.3(16) . 6_556
C10L C8L C9L C10L -100(2) . 6_556
C9L C8L C9L C12L 17.8(6) 6_556 .
C7L C8L C9L C12L -162.2(6) . .
C10L C8L C9L C12L 67.5(19) 6_556 .
C10L C8L C9L C12L -32.5(11) . .
C8L C9L C10L C12L -125(2) . .
C9L C9L C10L C12L -89.1(16) 6_556 .
C10L C9L C10L C12L -34(2) 6_556 .
C8L C9L C10L C11L 174(4) . 5_456
C9L C9L C10L C11L -150(3) 6_556 5_456
C10L C9L C10L C11L -95(4) 6_556 5_456
C12L C9L C10L C11L -61(3) . 5_456
C8L C9L C10L C11L -94(5) . .
C9L C9L C10L C11L -58(4) 6_556 .
C10L C9L C10L C11L -3(5) 6_556 .
C12L C9L C10L C11L 32(4) . .
C8L C9L C10L C9L -36(2) . 6_556
C10L C9L C10L C9L 55(3) 6_556 6_556
C12L C9L C10L C9L 89.1(16) . 6_556
C9L C9L C10L C8L 36(2) 6_556 .
C10L C9L C10L C8L 91(3) 6_556 .
C12L C9L C10L C8L 125(2) . .
C11L C10L C11L C12L 51(5) 5_456 .
C9L C10L C11L C12L -41(5) . .
C9L C10L C11L C12L -83(2) 6_556 .
C8L C10L C11L C12L -81(3) . .
C12L C10L C11L C10L -43(2) . 5_456
C11L C10L C11L C10L 7(6) 5_456 5_456
C9L C10L C11L C10L -85(5) . 5_456
C9L C10L C11L C10L -126(3) 6_556 5_456
C8L C10L C11L C10L -125(2) . 5_456
C11L C10L C12L C12L 117(4) 5_456 2_455
C9L C10L C12L C12L 25.6(16) . 2_455
C11L C10L C12L C12L -126(3) . 2_455
C9L C10L C12L C12L -25.4(16) 6_556 2_455
C8L C10L C12L C12L 0.0 . 2_455
C11L C10L C12L C10L -63(4) 5_456 5_456
C9L C10L C12L C10L -154.4(16) . 5_456
C11L C10L C12L C10L 54(3) . 5_456
C9L C10L C12L C10L 154.6(16) 6_556 5_456
C8L C10L C12L C10L 180.0 . 5_456
C11L C10L C12L C11L -117(6) 5_456 .
C9L C10L C12L C11L 151(4) . .
C9L C10L C12L C11L 100(3) 6_556 .
C8L C10L C12L C11L 126(3) . .
C9L C10L C12L C11L -91(4) . 5_456
C11L C10L C12L C11L 117(6) . 5_456
C9L C10L C12L C11L -142(4) 6_556 5_456
C8L C10L C12L C11L -117(4) . 5_456
C11L C10L C12L C9L -117(5) 5_456 5_456
C9L C10L C12L C9L 152(2) . 5_456
C11L C10L C12L C9L 1(5) . 5_456
C9L C10L C12L C9L 101(5) 6_556 5_456
C8L C10L C12L C9L 126(3) . 5_456
C11L C10L C12L C9L 91(4) 5_456 .
C11L C10L C12L C9L -151(4) . .
C9L C10L C12L C9L -51(3) 6_556 .
C8L C10L C12L C9L -25.6(16) . .
C10L C11L C12L C12L -113(2) 5_456 2_455
C10L C11L C12L C12L 123.1(19) . 2_455
C10L C11L C12L C10L 124(2) 5_456 .
C10L C11L C12L C10L -124(2) . 5_456
C10L C11L C12L C11L 67(2) 5_456 5_456
C10L C11L C12L C11L -56.9(19) . 5_456
C10L C11L C12L C9L -55.9(19) 5_456 5_456
C10L C11L C12L C9L -180(2) . 5_456
C10L C11L C12L C9L 151.9(16) 5_456 .
C10L C11L C12L C9L 28(3) . .
